data_4101427
loop_
_publ_author_name
'Wheaton, Craig A'
'Eisler, Dana J'
'Jennings, Michael C'
'Puddephatt, Richard J'

_publ_section_title
;
 Self-assembly of coordination polymers: evidence for dynamic exchange
 between oligomers in solution and the isolation of a homochiral
 decagold(I) oligomer.
;
_journal_issue 48
_journal_name_full 'Journal of the American Chemical Society'
_journal_page_first 15370
_journal_page_last 15371
_journal_paper_doi 10.1021/ja066450u
_journal_volume 128
_journal_year 2006
_chemical_formula_moiety 'C292 H220 Au10 N12 P10, 10(CF3COO), 7.5(CH2Cl2)'
_chemical_formula_sum 'C319.5 H235 Au10 Cl15 F30 N12 O20 P10'
_chemical_formula_weight 7943.31
_chemical_name_systematic
; 
 ? 
;
_space_group_IT_number 154
_symmetry_cell_setting trigonal
_symmetry_space_group_name_Hall 'P 32 2"'
_symmetry_space_group_name_H-M 'P 32 2 1'
_atom_sites_solution_hydrogens geom
_atom_sites_solution_primary Patterson
_atom_sites_solution_secondary difmap
_audit_creation_method SHELXL-97
_cell_angle_alpha 90.00
_cell_angle_beta 90.00
_cell_angle_gamma 120.00
_cell_formula_units_Z 6
_cell_length_a 36.405(5)
_cell_length_b 36.405(5)
_cell_length_c 49.917(10)
_cell_measurement_temperature 150(2)
_cell_volume 57294(16)
_computing_cell_refinement 'Nonius DENZO'
_computing_data_collection 'Nonius COLLECT'
_computing_data_reduction 'Nonius DENZO'
_computing_molecular_graphics 'Bruker SHELXTL'
_computing_publication_material 'Bruker SHELXTL'
_computing_structure_refinement 'SHELXL-97 (Sheldrick, 1997)'
_computing_structure_solution 'SHELXS-97 (Sheldrick, 1990)'
_diffrn_ambient_temperature 150(2)
_diffrn_measured_fraction_theta_full 0.994
_diffrn_measured_fraction_theta_max 0.994
_diffrn_measurement_device_type 'Nonius Kappa CCD'
_diffrn_measurement_method 'phi\omega scans'
_diffrn_radiation_monochromator graphite
_diffrn_radiation_source 'fine-focus sealed tube'
_diffrn_radiation_type MoK\a
_diffrn_radiation_wavelength 0.71073
_diffrn_reflns_av_R_equivalents 0.1091
_diffrn_reflns_av_sigmaI/netI 0.1352
_diffrn_reflns_limit_h_max 28
_diffrn_reflns_limit_h_min -28
_diffrn_reflns_limit_k_max 23
_diffrn_reflns_limit_k_min -23
_diffrn_reflns_limit_l_max 37
_diffrn_reflns_limit_l_min -38
_diffrn_reflns_number 297432
_diffrn_reflns_theta_full 15.86
_diffrn_reflns_theta_max 15.86
_diffrn_reflns_theta_min 2.55
_exptl_absorpt_coefficient_mu 3.904
_exptl_absorpt_correction_T_max 0.4419
_exptl_absorpt_correction_T_min 0.3042
_exptl_absorpt_correction_type integration
_exptl_absorpt_process_details 'HKL Scalepack (Otwinowski & Minor 1997)'
_exptl_crystal_colour colourless
_exptl_crystal_density_diffrn 1.381
_exptl_crystal_density_method 'not measured'
_exptl_crystal_description block
_exptl_crystal_F_000 23166
_exptl_crystal_size_max 0.40
_exptl_crystal_size_mid 0.37
_exptl_crystal_size_min 0.25
_refine_diff_density_max 1.286
_refine_diff_density_min -0.731
_refine_diff_density_rms 0.148
_refine_ls_abs_structure_details 'Flack (1983), 8355 Friedel pairs'
_refine_ls_abs_structure_Flack 0.095(17)
_refine_ls_extinction_method none
_refine_ls_goodness_of_fit_ref 0.995
_refine_ls_hydrogen_treatment constr
_refine_ls_matrix_type full
_refine_ls_number_parameters 1155
_refine_ls_number_reflns 18116
_refine_ls_number_restraints 836
_refine_ls_restrained_S_all 1.099
_refine_ls_R_factor_all 0.1032
_refine_ls_R_factor_gt 0.0808
_refine_ls_shift/su_max 0.002
_refine_ls_shift/su_mean 0.000
_refine_ls_structure_factor_coef Fsqd
_refine_ls_weighting_details 'calc w=1/[\s^2^(Fo^2^)+(0.1466P)^2^+0.0000P] where P=(Fo^2^+2Fc^2^)/3'
_refine_ls_weighting_scheme calc
_refine_ls_wR_factor_gt 0.2112
_refine_ls_wR_factor_ref 0.2271
_reflns_number_gt 12956
_reflns_number_total 18116
_reflns_threshold_expression >2sigma(I)
_cod_data_source_file ja066450usi20060907_102545.cif
_cod_data_source_block complex_3
_cod_depositor_comments
;
The following automatic conversions were performed:
'_symmetry_cell_setting' value 'Trigonal' changed to 'trigonal' according
to '/home/saulius/struct/CIF-dictionaries/cif_core.dic' dictionary named
'cif_core.dic' version 2.4.1 from
2010-06-29.

'_exptl_absorpt_correction_type' value 'Integration' changed
to 'integration' according to
'/home/saulius/struct/CIF-dictionaries/cif_core.dic' dictionary named
'cif_core.dic' version 2.4.1 from 2010-06-29.

Automatic conversion script
Id: cif_fix_enum 1527 2010-12-29 10:47:43Z saulius 
;
_cod_original_sg_symbol_H-M P3(2)21
_cod_database_code 4101427

loop_
_symmetry_equiv_pos_as_xyz
'x, y, z'
'-y, x-y, z+2/3'
'-x+y, -x, z+1/3'
'y, x, -z'
'x-y, -y, -z+1/3'
'-x, -x+y, -z+2/3'

loop_
_atom_site_label
_atom_site_type_symbol
_atom_site_fract_x
_atom_site_fract_y
_atom_site_fract_z
_atom_site_U_iso_or_equiv
_atom_site_adp_type
_atom_site_occupancy
_atom_site_symmetry_multiplicity
_atom_site_calc_flag
_atom_site_refinement_flags
_atom_site_disorder_assembly
_atom_site_disorder_group
Au1 Au 0.40850(7) -0.36764(6) 0.54718(4) 0.0669(7) Uani 1 1 d . . .
Au2 Au 0.38020(6) -0.37774(6) 0.45774(4) 0.0678(7) Uani 1 1 d . . .
Au3 Au 0.01064(7) -0.37974(7) 0.45985(5) 0.0801(8) Uani 1 1 d . . .
Au4 Au 0.03953(7) -0.24654(8) 0.43615(6) 0.0990(9) Uani 1 1 d . . .
Au5 Au -0.19977(8) -0.28751(8) 0.22237(5) 0.0948(9) Uani 1 1 d . . .
Au6 Au -0.26712(8) -0.22792(7) 0.25999(5) 0.0929(9) Uani 1 1 d . A .
Au7 Au -0.18011(7) 0.06056(7) 0.06860(5) 0.0777(8) Uani 1 1 d . . .
Au8 Au -0.31083(7) 0.02125(6) 0.03827(4) 0.0663(7) Uani 1 1 d . . .
Au9 Au -0.34242(7) 0.37315(7) 0.05058(5) 0.0787(8) Uani 1 1 d . . .
Au10 Au -0.33453(7) 0.42287(7) -0.03662(5) 0.0852(8) Uani 1 1 d . . .
P1 P 0.4044(4) -0.3130(4) 0.5311(3) 0.066(4) Uiso 1 1 d D . .
P2 P 0.4385(4) -0.3823(4) 0.4645(2) 0.051(4) Uiso 1 1 d D . .
P3 P -0.0482(4) -0.3731(4) 0.4598(3) 0.069(5) Uiso 1 1 d D . .
P4 P 0.0786(5) -0.2421(5) 0.4702(3) 0.091(5) Uiso 1 1 d D . .
P5 P -0.2403(5) -0.2802(5) 0.1911(3) 0.106(6) Uiso 1 1 d D . .
P6 P -0.2787(5) -0.2866(5) 0.2832(3) 0.095(6) Uiso 1 1 d D . .
P7 P -0.1769(4) 0.1034(4) 0.0359(3) 0.069(5) Uiso 1 1 d D . .
P8 P -0.2985(4) -0.0331(4) 0.0371(3) 0.057(4) Uiso 1 1 d D . .
P9 P -0.3469(5) 0.4313(5) 0.0453(3) 0.089(5) Uiso 1 1 d D . .
P10 P -0.2870(4) 0.4033(4) -0.0260(3) 0.071(5) Uiso 1 1 d D . .
C1A1 C 0.4299(8) -0.2664(8) 0.5515(6) 0.055(14) Uiso 1 1 d GD . .
C1A2 C 0.4442(10) -0.2267(11) 0.5401(5) 0.088(18) Uiso 1 1 d G . .
H1AA H 0.4390 -0.2243 0.5217 0.106 Uiso 1 1 calc R . .
C1A3 C 0.4660(9) -0.1904(7) 0.5557(6) 0.057(15) Uiso 1 1 d G . .
H1AB H 0.4758 -0.1632 0.5479 0.068 Uiso 1 1 calc R . .
C1A4 C 0.4736(8) -0.1938(8) 0.5826(6) 0.084(17) Uiso 1 1 d G . .
H1AC H 0.4885 -0.1690 0.5933 0.101 Uiso 1 1 calc R . .
C1A5 C 0.4593(9) -0.2335(10) 0.5940(4) 0.068(16) Uiso 1 1 d G . .
H1AD H 0.4644 -0.2359 0.6124 0.082 Uiso 1 1 calc R . .
C1A6 C 0.4374(9) -0.2698(7) 0.5784(6) 0.059(15) Uiso 1 1 d G . .
H1AE H 0.4276 -0.2970 0.5862 0.070 Uiso 1 1 calc R . .
C1B1 C 0.3485(7) -0.3279(11) 0.5303(6) 0.055(15) Uiso 1 1 d GD . .
C1B2 C 0.3165(10) -0.3680(10) 0.5226(6) 0.063(15) Uiso 1 1 d G . .
H1BA H 0.3234 -0.3885 0.5166 0.075 Uiso 1 1 calc R . .
C1B3 C 0.2744(9) -0.3779(8) 0.5238(6) 0.077(17) Uiso 1 1 d G . .
H1BB H 0.2525 -0.4053 0.5185 0.092 Uiso 1 1 calc R . .
C1B4 C 0.2643(8) -0.3478(12) 0.5325(6) 0.099(19) Uiso 1 1 d G . .
H1BC H 0.2355 -0.3545 0.5333 0.119 Uiso 1 1 calc R . .
C1B5 C 0.2963(12) -0.3077(10) 0.5401(6) 0.097(19) Uiso 1 1 d G . .
H1BD H 0.2894 -0.2871 0.5461 0.116 Uiso 1 1 calc R . .
C1B6 C 0.3385(10) -0.2978(8) 0.5390(7) 0.16(3) Uiso 1 1 d G . .
H1BE H 0.3604 -0.2704 0.5442 0.195 Uiso 1 1 calc R . .
C2A1 C 0.4751(8) -0.3592(8) 0.4367(5) 0.036(12) Uiso 1 1 d GD . .
C2A2 C 0.5156(10) -0.3531(8) 0.4409(5) 0.053(14) Uiso 1 1 d G . .
H2AA H 0.5224 -0.3611 0.4574 0.064 Uiso 1 1 calc R . .
C2A3 C 0.5460(7) -0.3352(9) 0.4208(7) 0.059(15) Uiso 1 1 d G . .
H2AB H 0.5736 -0.3311 0.4237 0.071 Uiso 1 1 calc R . .
C2A4 C 0.5360(9) -0.3235(9) 0.3966(5) 0.11(2) Uiso 1 1 d G . .
H2AC H 0.5568 -0.3113 0.3829 0.135 Uiso 1 1 calc R . .
C2A5 C 0.4956(11) -0.3296(9) 0.3925(5) 0.100(19) Uiso 1 1 d G . .
H2AD H 0.4887 -0.3216 0.3759 0.120 Uiso 1 1 calc R . .
C2A6 C 0.4651(7) -0.3474(9) 0.4125(6) 0.053(14) Uiso 1 1 d G . .
H2AE H 0.4375 -0.3516 0.4097 0.063 Uiso 1 1 calc R . .
C2B1 C 0.4223(10) -0.4394(7) 0.4654(6) 0.045(13) Uiso 1 1 d GD . .
C2B2 C 0.4460(8) -0.4552(10) 0.4533(6) 0.086(18) Uiso 1 1 d G . .
H2BA H 0.4708 -0.4368 0.4435 0.103 Uiso 1 1 calc R . .
C2B3 C 0.4332(11) -0.4980(11) 0.4556(7) 0.11(2) Uiso 1 1 d G . .
H2BB H 0.4494 -0.5088 0.4473 0.132 Uiso 1 1 calc R . .
C2B4 C 0.3968(12) -0.5249(7) 0.4700(8) 0.18(3) Uiso 1 1 d G . .
H2BC H 0.3881 -0.5542 0.4716 0.211 Uiso 1 1 calc R . .
C2B5 C 0.3732(9) -0.5091(10) 0.4821(6) 0.077(17) Uiso 1 1 d G . .
H2BD H 0.3484 -0.5275 0.4919 0.093 Uiso 1 1 calc R . .
C2B6 C 0.3860(10) -0.4663(11) 0.4797(6) 0.084(18) Uiso 1 1 d G . .
H2BE H 0.3698 -0.4555 0.4880 0.101 Uiso 1 1 calc R . .
C1A C 0.4259(10) -0.2968(9) 0.4972(5) 0.053(14) Uiso 1 1 d D . .
C2A C 0.4059(10) -0.2799(9) 0.4822(6) 0.073(16) Uiso 1 1 d D . .
H2AF H 0.3792 -0.2843 0.4882 0.087 Uiso 1 1 calc R . .
C3A C 0.4232(10) -0.2568(10) 0.4588(6) 0.061(15) Uiso 1 1 d D . .
H3AA H 0.4091 -0.2450 0.4491 0.074 Uiso 1 1 calc R . .
C4A C 0.4619(9) -0.2515(11) 0.4501(6) 0.056(15) Uiso 1 1 d D . .
C5A C 0.4805(12) -0.2276(13) 0.4271(7) 0.11(2) Uiso 1 1 d D . .
H5AA H 0.4666 -0.2155 0.4175 0.134 Uiso 1 1 calc R . .
C6A C 0.5192(11) -0.2213(11) 0.4181(7) 0.065(15) Uiso 1 1 d D . .
H6AA H 0.5307 -0.2071 0.4016 0.077 Uiso 1 1 calc R . .
C7A C 0.5413(11) -0.2359(12) 0.4335(7) 0.087(18) Uiso 1 1 d D . .
H7AA H 0.5690 -0.2295 0.4285 0.104 Uiso 1 1 calc R . .
C8A C 0.5224(10) -0.2600(11) 0.4564(7) 0.051(14) Uiso 1 1 d D . .
H8AA H 0.5374 -0.2700 0.4669 0.061 Uiso 1 1 calc R . .
C9A C 0.4822(9) -0.2694(10) 0.4640(6) 0.029(12) Uiso 1 1 d D . .
C10A C 0.4636(12) -0.2925(13) 0.4874(7) 0.10(2) Uiso 1 1 d D . .
C1B C 0.4700(9) -0.3576(10) 0.4944(6) 0.073(16) Uiso 1 1 d D . .
C2B C 0.4824(9) -0.3814(9) 0.5090(6) 0.043(13) Uiso 1 1 d D . .
H2BF H 0.4738 -0.4098 0.5040 0.052 Uiso 1 1 calc R . .
C3B C 0.5077(9) -0.3632(9) 0.5311(6) 0.051(14) Uiso 1 1 d D . .
H3BA H 0.5177 -0.3790 0.5406 0.061 Uiso 1 1 calc R . .
C4B C 0.5191(11) -0.3232(9) 0.5401(6) 0.064(15) Uiso 1 1 d D . .
C5B C 0.5470(10) -0.3061(10) 0.5617(6) 0.041(13) Uiso 1 1 d D . .
H5BA H 0.5568 -0.3223 0.5711 0.050 Uiso 1 1 calc R . .
C6B C 0.5601(12) -0.2644(11) 0.5691(7) 0.083(17) Uiso 1 1 d D . .
H6BA H 0.5778 -0.2525 0.5843 0.099 Uiso 1 1 calc R . .
C7B C 0.5476(11) -0.2399(10) 0.5546(7) 0.054(14) Uiso 1 1 d D . .
H7BA H 0.5559 -0.2118 0.5601 0.065 Uiso 1 1 calc R . .
C8B C 0.5230(12) -0.2570(10) 0.5320(7) 0.073(16) Uiso 1 1 d D . .
H8BA H 0.5158 -0.2397 0.5215 0.088 Uiso 1 1 calc R . .
C9B C 0.5082(12) -0.2988(10) 0.5243(7) 0.098(19) Uiso 1 1 d D . .
C10B C 0.4813(11) -0.3165(11) 0.5021(7) 0.072(16) Uiso 1 1 d D . .
C3A1 C -0.0723(14) -0.3890(13) 0.4281(7) 0.095(19) Uiso 1 1 d D . .
C3A2 C -0.0484(11) -0.3809(10) 0.4048(9) 0.058(15) Uiso 1 1 d D . .
H3AB H -0.0186 -0.3693 0.4067 0.070 Uiso 1 1 calc R . .
C3A3 C -0.0644(15) -0.3885(14) 0.3794(8) 0.141(19) Uiso 1 1 d D . .
H3AC H -0.0467 -0.3820 0.3641 0.169 Uiso 1 1 calc R . .
C3A4 C -0.1083(16) -0.4064(16) 0.3772(8) 0.141(19) Uiso 1 1 d D . .
H3AD H -0.1206 -0.4136 0.3598 0.169 Uiso 1 1 calc R . .
C3A5 C -0.1354(12) -0.4142(15) 0.3992(11) 0.13(2) Uiso 1 1 d D . .
H3AE H -0.1648 -0.4241 0.3971 0.153 Uiso 1 1 calc R . .
C3A6 C -0.1162(14) -0.4066(17) 0.4243(10) 0.18(3) Uiso 1 1 d D . .
H3AF H -0.1337 -0.4138 0.4397 0.218 Uiso 1 1 calc R . .
C3B1 C -0.0859(9) -0.4122(8) 0.4828(5) 0.059(15) Uiso 1 1 d GD . .
C3B2 C -0.1208(11) -0.4086(8) 0.4902(6) 0.082(17) Uiso 1 1 d G . .
H3BB H -0.1225 -0.3844 0.4849 0.098 Uiso 1 1 calc R . .
C3B3 C -0.1532(8) -0.4404(11) 0.5053(6) 0.10(2) Uiso 1 1 d G . .
H3BC H -0.1770 -0.4379 0.5103 0.124 Uiso 1 1 calc R . .
C3B4 C -0.1507(8) -0.4757(9) 0.5130(5) 0.058(15) Uiso 1 1 d G . .
H3BD H -0.1728 -0.4974 0.5233 0.070 Uiso 1 1 calc R . .
C3B5 C -0.1158(10) -0.4793(8) 0.5056(6) 0.088(18) Uiso 1 1 d G . .
H3BE H -0.1141 -0.5035 0.5109 0.106 Uiso 1 1 calc R . .
C3B6 C -0.0834(8) -0.4476(10) 0.4905(6) 0.072(16) Uiso 1 1 d G . .
H3BF H -0.0596 -0.4500 0.4854 0.086 Uiso 1 1 calc R . .
C4A1 C 0.0962(10) -0.1933(7) 0.4885(6) 0.17(3) Uiso 1 1 d GD . .
C4A2 C 0.1173(17) -0.1866(13) 0.5128(8) 0.38(5) Uiso 1 1 d GD . .
H4AA H 0.1202 -0.2088 0.5207 0.455 Uiso 1 1 calc R . .
C4A3 C 0.134(2) -0.1476(16) 0.5256(10) 0.36(7) Uiso 1 1 d GD . .
H4AB H 0.1486 -0.1430 0.5422 0.437 Uiso 1 1 calc R . .
C4A4 C 0.1299(17) -0.1151(11) 0.5140(12) 0.38(5) Uiso 1 1 d GD . .
H4AC H 0.1414 -0.0884 0.5228 0.455 Uiso 1 1 calc R . .
C4A5 C 0.1088(18) -0.1218(9) 0.4898(12) 0.23(3) Uiso 1 1 d GD . .
H4AD H 0.1058 -0.0996 0.4819 0.274 Uiso 1 1 calc R . .
C4A6 C 0.0919(15) -0.1608(10) 0.4770(9) 0.23(3) Uiso 1 1 d GD . .
H4AE H 0.0775 -0.1654 0.4604 0.274 Uiso 1 1 calc R . .
C4B1 C 0.1318(11) -0.2332(15) 0.4595(10) 0.17(2) Uiso 1 1 d GD . .
C4B2 C 0.1301(9) -0.2569(12) 0.4372(9) 0.15(3) Uiso 1 1 d G . .
H4BA H 0.1035 -0.2754 0.4291 0.183 Uiso 1 1 calc R . .
C4B3 C 0.1671(13) -0.2534(10) 0.4269(6) 0.092(19) Uiso 1 1 d G . .
H4BB H 0.1659 -0.2696 0.4117 0.111 Uiso 1 1 calc R . .
C4B4 C 0.2059(10) -0.2263(11) 0.4389(7) 0.089(18) Uiso 1 1 d G . .
H4BC H 0.2312 -0.2239 0.4318 0.107 Uiso 1 1 calc R . .
C4B5 C 0.2076(10) -0.2026(10) 0.4612(7) 0.086(18) Uiso 1 1 d G . .
H4BD H 0.2341 -0.1840 0.4693 0.103 Uiso 1 1 calc R . .
C4B6 C 0.1706(15) -0.2060(13) 0.4715(7) 0.17(2) Uiso 1 1 d G . .
H4BE H 0.1718 -0.1899 0.4867 0.210 Uiso 1 1 calc R . .
C1C C -0.0405(14) -0.3214(10) 0.4683(8) 0.18(3) Uiso 1 1 d D . .
C2C C -0.0660(12) -0.3078(13) 0.4561(7) 0.12(2) Uiso 1 1 d D . .
H2CA H -0.0833 -0.3230 0.4413 0.147 Uiso 1 1 calc R . .
C3C C -0.0662(12) -0.2720(14) 0.4656(8) 0.15(3) Uiso 1 1 d D . .
H3CA H -0.0837 -0.2627 0.4574 0.180 Uiso 1 1 calc R . .
C4C C -0.0403(13) -0.2497(12) 0.4875(8) 0.11(2) Uiso 1 1 d D . .
C5C C -0.0409(19) -0.2142(16) 0.4978(12) 0.25(4) Uiso 1 1 d D . .
H5CA H -0.0593 -0.2056 0.4902 0.295 Uiso 1 1 calc R . .
C6C C -0.015(2) -0.1916(15) 0.5189(12) 0.21(4) Uiso 1 1 d D . .
H6CA H -0.0136 -0.1662 0.5249 0.252 Uiso 1 1 calc R . .
C7C C 0.0092(18) -0.2070(17) 0.5313(10) 0.23(4) Uiso 1 1 d D . .
H7CA H 0.0254 -0.1928 0.5468 0.273 Uiso 1 1 calc R . .
C8C C 0.0105(16) -0.2423(17) 0.5218(9) 0.18(3) Uiso 1 1 d D . .
H8CA H 0.0273 -0.2521 0.5304 0.212 Uiso 1 1 calc R . .
C9C C -0.0139(13) -0.2629(11) 0.4994(8) 0.085(18) Uiso 1 1 d D . .
C10C C -0.0134(11) -0.2984(11) 0.4895(8) 0.057(15) Uiso 1 1 d D . .
C1D C 0.0615(11) -0.2838(9) 0.4943(6) 0.045(13) Uiso 1 1 d D . .
C2D C 0.0899(10) -0.2964(10) 0.5031(6) 0.091(18) Uiso 1 1 d D . .
H2DA H 0.1182 -0.2823 0.4965 0.110 Uiso 1 1 calc R . .
C3D C 0.0773(10) -0.3295(11) 0.5216(7) 0.10(2) Uiso 1 1 d D . .
H3DA H 0.0969 -0.3374 0.5279 0.123 Uiso 1 1 calc R . .
C4D C 0.0363(10) -0.3500(10) 0.5304(7) 0.061(15) Uiso 1 1 d D . .
C5D C 0.0242(12) -0.3810(13) 0.5498(8) 0.12(2) Uiso 1 1 d D . .
H5DA H 0.0448 -0.3871 0.5570 0.144 Uiso 1 1 calc R . .
C6D C -0.0166(12) -0.4031(10) 0.5590(7) 0.062(15) Uiso 1 1 d D . .
H6DA H -0.0250 -0.4263 0.5709 0.074 Uiso 1 1 calc R . .
C7D C -0.0458(11) -0.3915(12) 0.5510(8) 0.10(2) Uiso 1 1 d D . .
H7DA H -0.0737 -0.4061 0.5581 0.119 Uiso 1 1 calc R . .
C8D C -0.0347(11) -0.3588(13) 0.5326(9) 0.11(2) Uiso 1 1 d D . .
H8DA H -0.0548 -0.3513 0.5265 0.131 Uiso 1 1 calc R . .
C9D C 0.0074(11) -0.3373(11) 0.5233(8) 0.10(2) Uiso 1 1 d D . .
C10D C 0.0195(11) -0.3060(13) 0.5033(8) 0.12(2) Uiso 1 1 d D . .
C5A1 C -0.2559(14) -0.3222(13) 0.1667(8) 0.18(3) Uiso 1 1 d D . .
C5A2 C -0.2297(14) -0.3384(14) 0.1608(9) 0.19(2) Uiso 1 1 d D . .
H5AB H -0.2036 -0.3289 0.1699 0.226 Uiso 1 1 calc R . .
C5A3 C -0.2430(16) -0.3694(15) 0.1408(10) 0.19(2) Uiso 1 1 d D . .
H5AC H -0.2257 -0.3812 0.1364 0.226 Uiso 1 1 calc R . .
C5A4 C -0.2813(18) -0.3833(15) 0.1270(9) 0.16(3) Uiso 1 1 d D . .
H5AD H -0.2889 -0.4030 0.1127 0.189 Uiso 1 1 calc R . .
C5A5 C -0.3078(15) -0.3681(16) 0.1345(10) 0.19(3) Uiso 1 1 d D . .
H5AE H -0.3356 -0.3804 0.1274 0.222 Uiso 1 1 calc R . .
C5A6 C -0.2936(13) -0.3351(15) 0.1525(9) 0.15(3) Uiso 1 1 d D . .
H5AF H -0.3093 -0.3210 0.1552 0.182 Uiso 1 1 calc R . .
C5B1 C -0.2103(12) -0.2316(10) 0.1749(10) 0.093(19) Uiso 1 1 d GD . .
C5B2 C -0.2136(13) -0.2217(15) 0.1484(9) 0.18(3) Uiso 1 1 d G . .
H5BB H -0.2331 -0.2431 0.1366 0.211 Uiso 1 1 calc R . .
C5B3 C -0.1884(17) -0.1805(18) 0.1391(7) 0.25(4) Uiso 1 1 d G . .
H5BC H -0.1906 -0.1737 0.1210 0.295 Uiso 1 1 calc R . .
C5B4 C -0.1599(14) -0.1491(11) 0.1563(12) 0.19(3) Uiso 1 1 d G . .
H5BD H -0.1427 -0.1209 0.1500 0.229 Uiso 1 1 calc R . .
C5B5 C -0.1566(12) -0.1590(13) 0.1828(10) 0.16(3) Uiso 1 1 d G . .
H5BE H -0.1372 -0.1375 0.1945 0.190 Uiso 1 1 calc R . .
C5B6 C -0.1818(14) -0.2002(16) 0.1921(6) 0.11(2) Uiso 1 1 d G . .
H5BF H -0.1796 -0.2069 0.2102 0.136 Uiso 1 1 calc R . .
C6A1 C -0.3292(16) -0.309(4) 0.3004(12) 0.26(5) Uiso 1 1 d D A 1
C6A2 C -0.337(3) -0.2794(19) 0.3140(19) 0.25(3) Uiso 1 1 d D A 1
H6AB H -0.3181 -0.2499 0.3113 0.299 Uiso 1 1 calc R A 1
C6A3 C -0.371(4) -0.293(4) 0.3315(16) 0.35(4) Uiso 1 1 d D A 1
H6AC H -0.3755 -0.2729 0.3407 0.421 Uiso 1 1 calc R A 1
C6A4 C -0.398(2) -0.336(4) 0.3354(13) 0.35(4) Uiso 1 1 d D A 1
H6AD H -0.4211 -0.3457 0.3473 0.421 Uiso 1 1 calc R A 1
C6A5 C -0.391(3) -0.366(2) 0.322(2) 0.35(4) Uiso 1 1 d D A 1
H6AE H -0.4096 -0.3957 0.3244 0.421 Uiso 1 1 calc R A 1
C6A6 C -0.356(3) -0.352(3) 0.3046(16) 0.25(3) Uiso 1 1 d D A 1
H6AF H -0.3512 -0.3722 0.2956 0.299 Uiso 1 1 calc R A 1
C6B1 C -0.2382(10) -0.2713(11) 0.3066(7) 0.088(18) Uiso 1 1 d GD A .
C6B2 C -0.2439(9) -0.2905(9) 0.3316(7) 0.11(2) Uiso 1 1 d G . .
H6BB H -0.2714 -0.3117 0.3371 0.130 Uiso 1 1 calc R A .
C6B3 C -0.2093(13) -0.2787(11) 0.3484(5) 0.091(18) Uiso 1 1 d G A .
H6BC H -0.2132 -0.2918 0.3654 0.109 Uiso 1 1 calc R . .
C6B4 C -0.1690(10) -0.2477(12) 0.3403(7) 0.12(2) Uiso 1 1 d G . .
H6BD H -0.1454 -0.2396 0.3517 0.147 Uiso 1 1 calc R A .
C6B5 C -0.1634(9) -0.2285(10) 0.3153(8) 0.13(2) Uiso 1 1 d G A .
H6BE H -0.1359 -0.2073 0.3098 0.158 Uiso 1 1 calc R . .
C6B6 C -0.1980(12) -0.2403(10) 0.2985(5) 0.066(16) Uiso 1 1 d G . .
H6BF H -0.1941 -0.2272 0.2815 0.079 Uiso 1 1 calc R A .
C1E C -0.2879(9) -0.2818(11) 0.2008(7) 0.073(17) Uiso 1 1 d D . .
C2E C -0.2988(11) -0.2556(10) 0.1877(6) 0.085(18) Uiso 1 1 d D . .
H2EA H -0.2805 -0.2362 0.1745 0.101 Uiso 1 1 calc R . .
C3E C -0.3366(12) -0.2579(11) 0.1939(7) 0.130(18) Uiso 1 1 d D . .
H3EA H -0.3439 -0.2391 0.1853 0.156 Uiso 1 1 calc R . .
C4E C -0.3646(11) -0.2869(14) 0.2124(8) 0.130(18) Uiso 1 1 d D . .
C5E C -0.4028(13) -0.2880(14) 0.2193(9) 0.13(2) Uiso 1 1 d D . .
H5EA H -0.4105 -0.2696 0.2105 0.153 Uiso 1 1 calc R . .
C6E C -0.4291(12) -0.3158(15) 0.2387(9) 0.11(2) Uiso 1 1 d D . .
H6EA H -0.4547 -0.3163 0.2431 0.127 Uiso 1 1 calc R . .
C7E C -0.4189(14) -0.3427(16) 0.2518(9) 0.18(3) Uiso 1 1 d D . .
H7EA H -0.4378 -0.3626 0.2645 0.211 Uiso 1 1 calc R . .
C8E C -0.3802(14) -0.3401(13) 0.2459(8) 0.13(2) Uiso 1 1 d D . .
H8EA H -0.3727 -0.3582 0.2552 0.154 Uiso 1 1 calc R . .
C9E C -0.3520(11) -0.3120(14) 0.2269(8) 0.13(2) Uiso 1 1 d D . .
C10E C -0.3143(12) -0.3105(11) 0.2201(7) 0.070(16) Uiso 1 1 d D A .
C1F C -0.2827(11) -0.3296(10) 0.2618(7) 0.074(16) Uiso 1 1 d D A .
C2F C -0.2700(9) -0.3569(11) 0.2732(6) 0.080(17) Uiso 1 1 d D . .
H2FA H -0.2542 -0.3499 0.2894 0.097 Uiso 1 1 calc R A .
C3F C -0.2814(10) -0.3940(11) 0.2601(6) 0.070(16) Uiso 1 1 d D A .
H3FA H -0.2734 -0.4129 0.2677 0.084 Uiso 1 1 calc R . .
C4F C -0.3040(12) -0.4054(11) 0.2362(7) 0.087(18) Uiso 1 1 d D . .
C5F C -0.3162(14) -0.4443(12) 0.2238(9) 0.12(2) Uiso 1 1 d D A .
H5FA H -0.3093 -0.4639 0.2316 0.146 Uiso 1 1 calc R . .
C6F C -0.3387(14) -0.4538(12) 0.1996(8) 0.11(2) Uiso 1 1 d D . .
H6FA H -0.3454 -0.4793 0.1906 0.138 Uiso 1 1 calc R A .
C7F C -0.3518(13) -0.4273(13) 0.1885(7) 0.099(19) Uiso 1 1 d D A .
H7FA H -0.3682 -0.4350 0.1726 0.119 Uiso 1 1 calc R . .
C8F C -0.3402(13) -0.3892(13) 0.2013(8) 0.11(2) Uiso 1 1 d D . .
H8FA H -0.3479 -0.3701 0.1936 0.135 Uiso 1 1 calc R A .
C9F C -0.3173(13) -0.3787(11) 0.2255(7) 0.10(2) Uiso 1 1 d D A .
C10F C -0.3046(15) -0.3389(11) 0.2372(8) 0.14(3) Uiso 1 1 d D . .
C7A1 C -0.1251(12) 0.1302(15) 0.0176(10) 0.17(2) Uiso 1 1 d D . .
C7A2 C -0.0898(18) 0.1324(14) 0.0302(8) 0.17(2) Uiso 1 1 d D . .
H7AB H -0.0932 0.1183 0.0468 0.207 Uiso 1 1 calc R . .
C7A3 C -0.0490(14) 0.1552(14) 0.0185(10) 0.11(2) Uiso 1 1 d D . .
H7AC H -0.0249 0.1575 0.0274 0.128 Uiso 1 1 calc R . .
C7A4 C -0.0451(13) 0.1743(16) -0.0063(10) 0.15(3) Uiso 1 1 d D . .
H7AD H -0.0184 0.1876 -0.0152 0.183 Uiso 1 1 calc R . .
C7A5 C -0.0794(16) 0.1743(15) -0.0183(8) 0.12(2) Uiso 1 1 d D . .
H7AE H -0.0758 0.1889 -0.0348 0.144 Uiso 1 1 calc R . .
C7A6 C -0.1190(14) 0.1529(15) -0.0063(10) 0.10(2) Uiso 1 1 d D . .
H7AF H -0.1423 0.1536 -0.0143 0.125 Uiso 1 1 calc R . .
C7B1 C -0.1795(12) 0.1457(10) 0.0512(7) 0.10(2) Uiso 1 1 d GD . .
C7B2 C -0.2082(11) 0.1351(9) 0.0722(7) 0.082(17) Uiso 1 1 d G . .
H7BB H -0.2233 0.1067 0.0785 0.098 Uiso 1 1 calc R . .
C7B3 C -0.2148(10) 0.1660(13) 0.0838(6) 0.13(2) Uiso 1 1 d G . .
H7BC H -0.2345 0.1588 0.0981 0.160 Uiso 1 1 calc R . .
C7B4 C -0.1928(13) 0.2075(11) 0.0744(8) 0.122(17) Uiso 1 1 d G . .
H7BD H -0.1973 0.2286 0.0823 0.147 Uiso 1 1 calc R . .
C7B5 C -0.1641(11) 0.2181(8) 0.0535(8) 0.122(17) Uiso 1 1 d G . .
H7BE H -0.1490 0.2465 0.0471 0.147 Uiso 1 1 calc R . .
C7B6 C -0.1574(10) 0.1872(12) 0.0419(6) 0.079(17) Uiso 1 1 d G . .
H7BF H -0.1378 0.1944 0.0275 0.094 Uiso 1 1 calc R . .
C8A1 C -0.3312(9) -0.0721(8) 0.0119(5) 0.047(13) Uiso 1 1 d GD . .
C8A2 C -0.3219(8) -0.1027(10) 0.0030(6) 0.090(19) Uiso 1 1 d G . .
H8AB H -0.2977 -0.1032 0.0098 0.108 Uiso 1 1 calc R . .
C8A3 C -0.3478(11) -0.1325(9) -0.0158(6) 0.078(17) Uiso 1 1 d G . .
H8AC H -0.3414 -0.1534 -0.0219 0.094 Uiso 1 1 calc R . .
C8A4 C -0.3830(10) -0.1318(10) -0.0258(6) 0.12(2) Uiso 1 1 d G . .
H8AD H -0.4007 -0.1522 -0.0387 0.147 Uiso 1 1 calc R . .
C8A5 C -0.3924(9) -0.1012(12) -0.0169(7) 0.13(2) Uiso 1 1 d G . .
H8AE H -0.4165 -0.1007 -0.0238 0.160 Uiso 1 1 calc R . .
C8A6 C -0.3665(11) -0.0713(9) 0.0019(6) 0.078(17) Uiso 1 1 d G . .
H8AF H -0.3729 -0.0504 0.0080 0.094 Uiso 1 1 calc R . .
C8B1 C -0.3150(9) -0.0612(10) 0.0687(5) 0.048(14) Uiso 1 1 d GD . .
C8B2 C -0.3148(9) -0.0391(7) 0.0915(7) 0.058(14) Uiso 1 1 d G . .
H8BB H -0.3054 -0.0097 0.0904 0.070 Uiso 1 1 calc R . .
C8B3 C -0.3284(9) -0.0602(11) 0.1159(5) 0.082(18) Uiso 1 1 d G . .
H8BC H -0.3283 -0.0452 0.1314 0.099 Uiso 1 1 calc R . .
C8B4 C -0.3423(9) -0.1033(11) 0.1174(5) 0.089(18) Uiso 1 1 d G . .
H8BD H -0.3516 -0.1177 0.1341 0.106 Uiso 1 1 calc R . .
C8B5 C -0.3424(9) -0.1253(7) 0.0946(7) 0.092(18) Uiso 1 1 d G . .
H8BE H -0.3519 -0.1548 0.0957 0.111 Uiso 1 1 calc R . .
C8B6 C -0.3288(10) -0.1043(10) 0.0703(5) 0.084(18) Uiso 1 1 d G . .
H8BF H -0.3289 -0.1193 0.0547 0.101 Uiso 1 1 calc R . .
C1G C -0.2146(10) 0.0795(11) 0.0089(6) 0.064(15) Uiso 1 1 d D . .
C2G C -0.2326(11) 0.1019(11) -0.0016(7) 0.12(2) Uiso 1 1 d D . .
H2GA H -0.2255 0.1286 0.0059 0.147 Uiso 1 1 calc R . .
C3G C -0.2611(12) 0.0864(11) -0.0233(8) 0.11(2) Uiso 1 1 d D . .
H3GA H -0.2723 0.1027 -0.0307 0.133 Uiso 1 1 calc R . .
C4G C -0.2724(13) 0.0468(12) -0.0336(8) 0.13(2) Uiso 1 1 d D . .
C5G C -0.3003(12) 0.0311(13) -0.0555(7) 0.084(17) Uiso 1 1 d D . .
H5GA H -0.3143 0.0455 -0.0617 0.101 Uiso 1 1 calc R . .
C6G C -0.3071(15) -0.0060(14) -0.0681(8) 0.18(3) Uiso 1 1 d D . .
H6GA H -0.3222 -0.0143 -0.0846 0.211 Uiso 1 1 calc R . .
C7G C -0.2923(14) -0.0310(13) -0.0568(8) 0.14(2) Uiso 1 1 d D . .
H7GA H -0.3012 -0.0585 -0.0637 0.164 Uiso 1 1 calc R . .
C8G C -0.2641(10) -0.0147(10) -0.0352(7) 0.033(12) Uiso 1 1 d D . .
H8GA H -0.2511 -0.0300 -0.0287 0.040 Uiso 1 1 calc R . .
C9G C -0.2545(12) 0.0237(10) -0.0231(7) 0.084(17) Uiso 1 1 d D . .
C10G C -0.2255(11) 0.0403(10) -0.0024(7) 0.050(14) Uiso 1 1 d D . .
C1H C -0.2471(8) -0.0242(10) 0.0303(6) 0.028(12) Uiso 1 1 d D . .
C2H C -0.2309(11) -0.0457(10) 0.0439(6) 0.069(16) Uiso 1 1 d D . .
H2HA H -0.2483 -0.0662 0.0568 0.082 Uiso 1 1 calc R . .
C3H C -0.1900(12) -0.0387(12) 0.0395(7) 0.14(3) Uiso 1 1 d D . .
H3HA H -0.1798 -0.0549 0.0484 0.173 Uiso 1 1 calc R . .
C4H C -0.1643(11) -0.0061(15) 0.0212(9) 0.17(3) Uiso 1 1 d D . .
C5H C -0.1239(14) 0.0019(18) 0.0143(11) 0.25(5) Uiso 1 1 d D . .
H5HA H -0.1121 -0.0123 0.0238 0.306 Uiso 1 1 calc R . .
C6H C -0.1001(11) 0.0299(14) -0.0061(9) 0.093(19) Uiso 1 1 d D . .
H6HA H -0.0735 0.0333 -0.0112 0.111 Uiso 1 1 calc R . .
C7H C -0.1160(14) 0.0526(14) -0.0186(9) 0.13(2) Uiso 1 1 d D . .
H7HA H -0.0989 0.0735 -0.0315 0.160 Uiso 1 1 calc R . .
C8H C -0.1565(14) 0.0460(14) -0.0132(9) 0.14(2) Uiso 1 1 d D . .
H8HA H -0.1675 0.0612 -0.0224 0.164 Uiso 1 1 calc R . .
C9H C -0.1802(11) 0.0160(13) 0.0065(9) 0.12(2) Uiso 1 1 d D . .
C10H C -0.2215(11) 0.0066(11) 0.0118(8) 0.083(17) Uiso 1 1 d D . .
C9A1 C -0.4011(10) 0.4149(17) 0.0362(10) 0.11(2) Uiso 1 1 d D . .
C9A2 C -0.4265(19) 0.3801(15) 0.0200(10) 0.20(4) Uiso 1 1 d D . .
H9AA H -0.4162 0.3625 0.0134 0.242 Uiso 1 1 calc R . .
C9A3 C -0.4673(18) 0.3717(15) 0.0139(9) 0.17(3) Uiso 1 1 d D . .
H9AB H -0.4854 0.3480 0.0030 0.205 Uiso 1 1 calc R . .
C9A4 C -0.4813(14) 0.398(2) 0.0238(12) 0.17(3) Uiso 1 1 d D . .
H9AC H -0.5089 0.3929 0.0191 0.202 Uiso 1 1 calc R . .
C9A5 C -0.456(2) 0.4322(18) 0.0403(12) 0.20(4) Uiso 1 1 d D . .
H9AD H -0.4671 0.4488 0.0479 0.243 Uiso 1 1 calc R . .
C9A6 C -0.4150(17) 0.4418(14) 0.0457(9) 0.14(2) Uiso 1 1 d D . .
H9AE H -0.3965 0.4664 0.0557 0.163 Uiso 1 1 calc R . .
C9B1 C -0.3436(11) 0.4585(11) 0.0766(5) 0.079(17) Uiso 1 1 d GD . .
C9B2 C -0.3696(8) 0.4371(8) 0.0982(7) 0.046(14) Uiso 1 1 d G . .
H9BA H -0.3936 0.4097 0.0958 0.056 Uiso 1 1 calc R . .
C9B3 C -0.3603(9) 0.4558(10) 0.1234(5) 0.065(15) Uiso 1 1 d G . .
H9BB H -0.3780 0.4411 0.1382 0.078 Uiso 1 1 calc R . .
C9B4 C -0.3251(10) 0.4958(10) 0.1270(5) 0.057(14) Uiso 1 1 d G . .
H9BC H -0.3188 0.5085 0.1443 0.069 Uiso 1 1 calc R . .
C9B5 C -0.2991(9) 0.5172(8) 0.1054(8) 0.14(3) Uiso 1 1 d G . .
H9BD H -0.2751 0.5446 0.1078 0.169 Uiso 1 1 calc R . .
C9B6 C -0.3084(11) 0.4986(11) 0.0801(6) 0.14(2) Uiso 1 1 d G . .
H9BE H -0.2907 0.5132 0.0653 0.163 Uiso 1 1 calc R . .
C0A1 C -0.2415(9) 0.4324(10) -0.0481(6) 0.074(16) Uiso 1 1 d GD . .
C0A2 C -0.2036(12) 0.4336(10) -0.0424(5) 0.13(2) Uiso 1 1 d G . .
H0AA H -0.2013 0.4195 -0.0270 0.158 Uiso 1 1 calc R . .
C0A3 C -0.1688(9) 0.4555(10) -0.0592(7) 0.067(16) Uiso 1 1 d G . .
H0AB H -0.1429 0.4563 -0.0553 0.080 Uiso 1 1 calc R . .
C0A4 C -0.1721(9) 0.4761(9) -0.0818(6) 0.069(16) Uiso 1 1 d G . .
H0AC H -0.1484 0.4910 -0.0933 0.083 Uiso 1 1 calc R . .
C0A5 C -0.2101(11) 0.4748(9) -0.0874(5) 0.087(18) Uiso 1 1 d G . .
H0AD H -0.2123 0.4889 -0.1029 0.105 Uiso 1 1 calc R . .
C0A6 C -0.2448(8) 0.4530(10) -0.0706(7) 0.082(18) Uiso 1 1 d G . .
H0AE H -0.2708 0.4522 -0.0745 0.098 Uiso 1 1 calc R . .
C0B1 C -0.3098(13) 0.3473(8) -0.0330(7) 0.10(2) Uiso 1 1 d GD . .
C0B2 C -0.2843(9) 0.3311(11) -0.0412(7) 0.11(2) Uiso 1 1 d G . .
H0BA H -0.2549 0.3497 -0.0444 0.128 Uiso 1 1 calc R . .
C0B3 C -0.3017(12) 0.2877(12) -0.0448(6) 0.089(18) Uiso 1 1 d G . .
H0BB H -0.2842 0.2766 -0.0505 0.107 Uiso 1 1 calc R . .
C0B4 C -0.3446(12) 0.2605(7) -0.0402(7) 0.14(3) Uiso 1 1 d G . .
H0BC H -0.3565 0.2308 -0.0427 0.170 Uiso 1 1 calc R . .
C0B5 C -0.3702(9) 0.2767(12) -0.0319(7) 0.090(18) Uiso 1 1 d G . .
H0BD H -0.3996 0.2581 -0.0288 0.108 Uiso 1 1 calc R . .
C0B6 C -0.3528(13) 0.3201(13) -0.0283(7) 0.14(2) Uiso 1 1 d G . .
H0BE H -0.3702 0.3312 -0.0227 0.167 Uiso 1 1 calc R . .
C1I C -0.3093(10) 0.4726(9) 0.0227(6) 0.052(14) Uiso 1 1 d D . .
C2I C -0.3242(11) 0.4991(12) 0.0141(7) 0.10(2) Uiso 1 1 d D . .
H2IA H -0.3506 0.4949 0.0206 0.125 Uiso 1 1 calc R . .
C3I C -0.3008(12) 0.5318(12) -0.0039(8) 0.19(2) Uiso 1 1 d D . .
H3IA H -0.3119 0.5489 -0.0102 0.223 Uiso 1 1 calc R . .
C4I C -0.2607(12) 0.5398(13) -0.0129(9) 0.19(2) Uiso 1 1 d D . .
C5I C -0.2364(13) 0.5720(12) -0.0321(8) 0.11(2) Uiso 1 1 d D . .
H5IA H -0.2459 0.5907 -0.0379 0.132 Uiso 1 1 calc R . .
C6I C -0.1991(11) 0.5762(11) -0.0422(7) 0.068(16) Uiso 1 1 d D . .
H6IA H -0.1841 0.5960 -0.0560 0.081 Uiso 1 1 calc R . .
C7I C -0.1840(12) 0.5506(13) -0.0318(8) 0.10(2) Uiso 1 1 d D . .
H7IA H -0.1562 0.5565 -0.0364 0.123 Uiso 1 1 calc R . .
C8I C -0.2086(12) 0.5168(13) -0.0149(8) 0.10(2) Uiso 1 1 d D . .
H8IA H -0.1999 0.4969 -0.0105 0.121 Uiso 1 1 calc R . .
C9I C -0.2461(10) 0.5122(11) -0.0044(7) 0.079(18) Uiso 1 1 d D . .
C10I C -0.2709(11) 0.4787(10) 0.0127(7) 0.057(15) Uiso 1 1 d D . .
C1J C -0.2652(9) 0.4135(10) 0.0077(5) 0.040(13) Uiso 1 1 d D . .
C2J C -0.2524(9) 0.3859(10) 0.0175(6) 0.078(17) Uiso 1 1 d D . .
H2JA H -0.2595 0.3608 0.0078 0.093 Uiso 1 1 calc R . .
C3J C -0.2295(10) 0.3942(10) 0.0413(7) 0.054(14) Uiso 1 1 d D . .
H3JA H -0.2195 0.3760 0.0473 0.064 Uiso 1 1 calc R . .
C4J C -0.2218(13) 0.4301(11) 0.0561(7) 0.116(16) Uiso 1 1 d D . .
C5J C -0.1955(13) 0.4423(14) 0.0786(8) 0.116(16) Uiso 1 1 d D . .
H5JA H -0.1857 0.4242 0.0851 0.139 Uiso 1 1 calc R . .
C6J C -0.1834(15) 0.4805(15) 0.0919(8) 0.15(3) Uiso 1 1 d D . .
H6JA H -0.1643 0.4891 0.1066 0.179 Uiso 1 1 calc R . .
C7J C -0.1998(16) 0.5056(14) 0.0831(9) 0.16(3) Uiso 1 1 d D . .
H7JA H -0.1945 0.5298 0.0933 0.195 Uiso 1 1 calc R . .
C8J C -0.2238(15) 0.4959(12) 0.0597(9) 0.13(2) Uiso 1 1 d D . .
H8JA H -0.2330 0.5144 0.0531 0.152 Uiso 1 1 calc R . .
C9J C -0.2341(12) 0.4586(11) 0.0462(6) 0.083(18) Uiso 1 1 d D . .
C10J C -0.2533(11) 0.4514(10) 0.0215(6) 0.043(13) Uiso 1 1 d D . .
N1 N 0.4129(9) -0.4168(9) 0.5647(6) 0.052(11) Uiso 1 1 d D . .
C1L1 C 0.3916(8) -0.4567(10) 0.5532(5) 0.035(12) Uiso 1 1 d D . .
H1LA H 0.3727 -0.4619 0.5387 0.042 Uiso 1 1 calc R . .
C1L2 C 0.3973(10) -0.4892(9) 0.5626(6) 0.044(13) Uiso 1 1 d D . .
H1LB H 0.3830 -0.5164 0.5545 0.053 Uiso 1 1 calc R . .
C1L3 C 0.4244(12) -0.4812(11) 0.5842(7) 0.067(16) Uiso 1 1 d D . .
C1L4 C 0.4468(11) -0.4416(11) 0.5959(7) 0.050(14) Uiso 1 1 d D . .
H1LC H 0.4655 -0.4365 0.6105 0.060 Uiso 1 1 calc R . .
C1L5 C 0.4410(12) -0.4094(11) 0.5855(7) 0.085(18) Uiso 1 1 d D . .
H1LD H 0.4567 -0.3817 0.5929 0.102 Uiso 1 1 calc R . .
C1L6 C 0.4272(16) -0.5167(12) 0.5960(10) 0.097(19) Uiso 1 1 d D . .
H1LE H 0.4400 -0.5113 0.6132 0.117 Uiso 1 1 calc R . .
N2 N 0.3226(9) -0.3809(10) 0.4485(6) 0.067(12) Uiso 1 1 d D . .
C2L1 C 0.2866(11) -0.4119(9) 0.4610(6) 0.050(14) Uiso 1 1 d D . .
H2LA H 0.2873 -0.4341 0.4705 0.060 Uiso 1 1 calc R . .
C2L2 C 0.2490(10) -0.4106(10) 0.4596(7) 0.063(15) Uiso 1 1 d D . .
H2LB H 0.2246 -0.4308 0.4692 0.075 Uiso 1 1 calc R . .
C2L3 C 0.2473(10) -0.3797(13) 0.4443(8) 0.085(18) Uiso 1 1 d D . .
C2L4 C 0.2846(12) -0.3466(11) 0.4333(8) 0.076(17) Uiso 1 1 d D . .
H2LC H 0.2843 -0.3238 0.4244 0.091 Uiso 1 1 calc R . .
C2L5 C 0.3218(11) -0.3477(10) 0.4357(7) 0.061(15) Uiso 1 1 d D . .
H2LD H 0.3473 -0.3252 0.4285 0.073 Uiso 1 1 calc R . .
C2L6 C 0.2060(11) -0.3825(14) 0.4435(9) 0.079(17) Uiso 1 1 d D . .
H2LE H 0.2036 -0.3654 0.4301 0.094 Uiso 1 1 calc R . .
N3 N 0.0641(11) -0.3877(13) 0.4602(8) 0.123(18) Uiso 1 1 d D . .
C3L1 C 0.0952(12) -0.3652(10) 0.4414(7) 0.063(15) Uiso 1 1 d D . .
H3LA H 0.0927 -0.3458 0.4298 0.076 Uiso 1 1 calc R . .
C3L2 C 0.1300(12) -0.3708(12) 0.4392(7) 0.11(2) Uiso 1 1 d D . .
H3LB H 0.1506 -0.3563 0.4257 0.127 Uiso 1 1 calc R . .
C3L3 C 0.1348(11) -0.3974(13) 0.4567(8) 0.060(15) Uiso 1 1 d D . .
C3L4 C 0.1029(15) -0.4211(14) 0.4751(9) 0.13(2) Uiso 1 1 d D . .
H3LC H 0.1062 -0.4394 0.4872 0.161 Uiso 1 1 calc R . .
C3L5 C 0.0664(13) -0.4182(13) 0.4758(8) 0.10(2) Uiso 1 1 d D . .
H3LD H 0.0432 -0.4368 0.4868 0.124 Uiso 1 1 calc R . .
C3L6 C 0.1710(11) -0.4048(13) 0.4581(9) 0.063(15) Uiso 1 1 d D . .
H3LE H 0.1693 -0.4262 0.4698 0.076 Uiso 1 1 calc R . .
N4 N 0.0041(11) -0.2486(13) 0.4018(7) 0.102(16) Uiso 1 1 d D . .
C4L1 C -0.0044(12) -0.2784(12) 0.3820(8) 0.14(3) Uiso 1 1 d D . .
H4LA H 0.0032 -0.2995 0.3850 0.171 Uiso 1 1 calc R . .
C4L2 C -0.0235(13) -0.2784(12) 0.3581(8) 0.12(2) Uiso 1 1 d D . .
H4LB H -0.0285 -0.2988 0.3446 0.139 Uiso 1 1 calc R . .
C4L3 C -0.0354(13) -0.2480(13) 0.3541(7) 0.096(19) Uiso 1 1 d D . .
C4L4 C -0.0276(14) -0.2184(12) 0.3739(8) 0.10(2) Uiso 1 1 d D . .
H4LC H -0.0375 -0.1989 0.3718 0.123 Uiso 1 1 calc R . .
C4L5 C -0.0054(13) -0.2169(12) 0.3969(7) 0.082(17) Uiso 1 1 d D . .
H4LD H 0.0033 -0.1942 0.4092 0.099 Uiso 1 1 calc R . .
C4L6 C -0.0614(15) -0.2524(15) 0.3304(8) 0.10(2) Uiso 1 1 d D . .
H4LE H -0.0668 -0.2298 0.3273 0.124 Uiso 1 1 calc R . .
N5 N -0.1608(12) -0.2907(14) 0.2496(6) 0.096(15) Uiso 1 1 d D . .
C5L1 C -0.1278(13) -0.2524(12) 0.2587(8) 0.14(2) Uiso 1 1 d D . .
H5LA H -0.1226 -0.2269 0.2502 0.165 Uiso 1 1 calc R . .
C5L2 C -0.1020(13) -0.2504(12) 0.2802(9) 0.12(2) Uiso 1 1 d D . .
H5LB H -0.0798 -0.2238 0.2863 0.143 Uiso 1 1 calc R . .
C5L3 C -0.1093(12) -0.2878(14) 0.2924(7) 0.058(15) Uiso 1 1 d D . .
C5L4 C -0.1432(14) -0.3264(12) 0.2834(9) 0.10(2) Uiso 1 1 d D . .
H5LC H -0.1495 -0.3519 0.2923 0.124 Uiso 1 1 calc R . .
C5L5 C -0.1679(13) -0.3278(12) 0.2615(9) 0.13(2) Uiso 1 1 d D . .
H5LD H -0.1895 -0.3544 0.2549 0.154 Uiso 1 1 calc R . .
C5L6 C -0.0784(14) -0.2839(15) 0.3128(8) 0.092(18) Uiso 1 1 d D . .
H5LE H -0.0702 -0.3049 0.3134 0.111 Uiso 1 1 calc R . .
N6 N -0.2586(14) -0.1769(11) 0.2354(7) 0.104(16) Uiso 1 1 d D . .
C6L1 C -0.2178(12) -0.1488(14) 0.2273(8) 0.11(2) Uiso 1 1 d D A .
H6LA H -0.1947 -0.1513 0.2339 0.136 Uiso 1 1 calc R . .
C6L2 C -0.2105(13) -0.1166(14) 0.2093(9) 0.15(3) Uiso 1 1 d D . .
H6LB H -0.1824 -0.0969 0.2037 0.181 Uiso 1 1 calc R A .
C6L3 C -0.2443(16) -0.1135(13) 0.1996(8) 0.10(2) Uiso 1 1 d D A .
C6L4 C -0.2857(14) -0.1418(16) 0.2076(10) 0.12(2) Uiso 1 1 d D . .
H6LC H -0.3089 -0.1401 0.2002 0.145 Uiso 1 1 calc R A .
C6L5 C -0.2923(12) -0.1725(14) 0.2263(9) 0.12(2) Uiso 1 1 d D A .
H6LD H -0.3200 -0.1906 0.2331 0.143 Uiso 1 1 calc R . .
C6L6 C -0.2353(13) -0.0832(12) 0.1779(7) 0.061(15) Uiso 1 1 d D . .
H6LE H -0.2576 -0.0783 0.1729 0.073 Uiso 1 1 calc R A .
N7 N -0.1885(12) 0.0207(10) 0.1004(6) 0.074(13) Uiso 1 1 d D A .
C7L1 C -0.2219(11) 0.0072(12) 0.1181(8) 0.14(3) Uiso 1 1 d D . .
H7LA H -0.2417 0.0167 0.1159 0.172 Uiso 1 1 calc R . .
C7L2 C -0.2272(12) -0.0203(12) 0.1393(7) 0.074(16) Uiso 1 1 d D A .
H7LB H -0.2498 -0.0286 0.1517 0.089 Uiso 1 1 calc R . .
C7L3 C -0.1991(15) -0.0352(13) 0.1420(8) 0.11(2) Uiso 1 1 d D . .
C7L4 C -0.1641(14) -0.0207(15) 0.1248(10) 0.12(2) Uiso 1 1 d D A .
H7LC H -0.1433 -0.0288 0.1277 0.150 Uiso 1 1 calc R . .
C7L5 C -0.1602(14) 0.0059(17) 0.1034(10) 0.20(4) Uiso 1 1 d D . .
H7LD H -0.1378 0.0140 0.0908 0.240 Uiso 1 1 calc R A .
C7L6 C -0.1995(12) -0.0620(11) 0.1645(7) 0.046(14) Uiso 1 1 d D A .
H7LE H -0.1751 -0.0639 0.1690 0.055 Uiso 1 1 calc R . .
N8 N -0.3250(8) 0.0691(8) 0.0406(6) 0.038(10) Uiso 1 1 d D . .
C8L1 C -0.3442(9) 0.0765(10) 0.0189(6) 0.047(14) Uiso 1 1 d D . .
H8LA H -0.3522 0.0586 0.0036 0.056 Uiso 1 1 calc R . .
C8L2 C -0.3519(10) 0.1106(11) 0.0196(6) 0.078(17) Uiso 1 1 d D . .
H8LB H -0.3644 0.1162 0.0046 0.093 Uiso 1 1 calc R . .
C8L3 C -0.3414(11) 0.1363(10) 0.0423(7) 0.046(14) Uiso 1 1 d D . .
C8L4 C -0.3194(10) 0.1291(9) 0.0630(6) 0.026(11) Uiso 1 1 d D . .
H8LC H -0.3075 0.1492 0.0771 0.031 Uiso 1 1 calc R . .
C8L5 C -0.3147(9) 0.0937(9) 0.0633(5) 0.017(11) Uiso 1 1 d D . .
H8LD H -0.3046 0.0865 0.0789 0.021 Uiso 1 1 calc R . .
C8L6 C -0.3466(15) 0.1744(12) 0.0413(9) 0.079(17) Uiso 1 1 d D . .
H8LE H -0.3660 0.1741 0.0284 0.095 Uiso 1 1 calc R . .
N9 N -0.3395(11) 0.3192(10) 0.0561(7) 0.074(13) Uiso 1 1 d D . .
C9L1 C -0.3658(11) 0.2851(13) 0.0398(7) 0.13(2) Uiso 1 1 d D . .
H9LA H -0.3848 0.2873 0.0277 0.150 Uiso 1 1 calc R . .
C9L2 C -0.3644(12) 0.2474(13) 0.0411(8) 0.12(2) Uiso 1 1 d D . .
H9LB H -0.3838 0.2235 0.0309 0.144 Uiso 1 1 calc R . .
C9L3 C -0.3346(14) 0.2448(11) 0.0573(9) 0.090(18) Uiso 1 1 d D . .
C9L4 C -0.3116(11) 0.2770(12) 0.0753(7) 0.050(14) Uiso 1 1 d D . .
H9LC H -0.2943 0.2739 0.0884 0.060 Uiso 1 1 calc R . .
C9L5 C -0.3138(11) 0.3140(11) 0.0742(7) 0.059(15) Uiso 1 1 d D . .
H9LD H -0.2970 0.3364 0.0863 0.071 Uiso 1 1 calc R . .
C9L6 C -0.3267(17) 0.2089(13) 0.0568(10) 0.11(2) Uiso 1 1 d D . .
H9LE H -0.3054 0.2104 0.0685 0.135 Uiso 1 1 calc R . .
N10 N 0.4342(12) -0.6532(12) 0.6171(8) 0.118(17) Uiso 1 1 d D . .
C0L1 C 0.4523(11) -0.6146(14) 0.6302(7) 0.11(2) Uiso 1 1 d D . .
H0LA H 0.4680 -0.6105 0.6462 0.134 Uiso 1 1 calc R . .
C0L2 C 0.4472(12) -0.5820(12) 0.6199(8) 0.089(18) Uiso 1 1 d D . .
H0LB H 0.4605 -0.5553 0.6287 0.107 Uiso 1 1 calc R . .
C0L3 C 0.4233(14) -0.5879(12) 0.5972(9) 0.080(17) Uiso 1 1 d D . .
C0L4 C 0.4060(15) -0.6269(15) 0.5839(8) 0.13(2) Uiso 1 1 d D . .
H0LC H 0.3895 -0.6314 0.5682 0.159 Uiso 1 1 calc R . .
C0L5 C 0.4125(13) -0.6594(12) 0.5933(8) 0.090(18) Uiso 1 1 d D . .
H0LD H 0.4022 -0.6852 0.5836 0.108 Uiso 1 1 calc R . .
C0L6 C 0.4144(15) -0.5552(13) 0.5862(9) 0.087(18) Uiso 1 1 d D . .
H0LE H 0.3977 -0.5626 0.5704 0.104 Uiso 1 1 calc R . .
N12 N -0.3781(12) 0.4400(12) -0.0494(7) 0.112(17) Uiso 1 1 d D . .
C1S1 C -0.3590(11) 0.4784(12) -0.0632(7) 0.10(2) Uiso 1 1 d D . .
H1SA H -0.3293 0.4929 -0.0664 0.122 Uiso 1 1 calc R . .
C1S2 C -0.3831(14) 0.4956(12) -0.0724(8) 0.15(3) Uiso 1 1 d D . .
H1SB H -0.3705 0.5208 -0.0829 0.174 Uiso 1 1 calc R . .
C1S3 C -0.4257(13) 0.4757(13) -0.0662(8) 0.072(16) Uiso 1 1 d D . .
C1S4 C -0.4451(11) 0.4356(13) -0.0546(9) 0.096(19) Uiso 1 1 d D . .
H1SC H -0.4752 0.4200 -0.0531 0.116 Uiso 1 1 calc R . .
C1S5 C -0.4214(12) 0.4180(11) -0.0453(8) 0.068(16) Uiso 1 1 d D . .
H1SD H -0.4347 0.3914 -0.0363 0.082 Uiso 1 1 calc R . .
C1R5 C -0.5846(12) 0.4871(13) -0.0929(9) 0.094(19) Uiso 1 1 d D . .
H1RA H -0.6139 0.4727 -0.0886 0.113 Uiso 1 1 calc R . .
C1R4 C -0.5574(15) 0.4741(13) -0.0824(8) 0.10(2) Uiso 1 1 d D . .
H1RB H -0.5688 0.4494 -0.0715 0.125 Uiso 1 1 calc R . .
C1R3 C -0.5132(17) 0.4963(16) -0.0877(10) 0.12(2) Uiso 1 1 d D . .
C1R2 C -0.4984(12) 0.5310(15) -0.1047(9) 0.14(3) Uiso 1 1 d D . .
H1RC H -0.4690 0.5462 -0.1089 0.173 Uiso 1 1 calc R . .
C1R1 C -0.5246(15) 0.5446(12) -0.1158(8) 0.13(2) Uiso 1 1 d D . .
H1RD H -0.5136 0.5686 -0.1273 0.159 Uiso 1 1 calc R . .
N11 N -0.5671(14) 0.5218(13) -0.1096(7) 0.115(17) Uiso 1 1 d D . .
C1R6 C -0.4917(17) 0.4747(17) -0.0763(11) 0.11(2) Uiso 1 1 d D . .
H1RE H -0.5072 0.4469 -0.0691 0.127 Uiso 1 1 calc R . .
C1S6 C -0.4490(18) 0.496(2) -0.0767(18) 0.25(4) Uiso 1 1 d D . .
H1SE H -0.4340 0.5244 -0.0835 0.296 Uiso 1 1 calc R . .

loop_
_atom_site_aniso_label
_atom_site_aniso_U_11
_atom_site_aniso_U_22
_atom_site_aniso_U_33
_atom_site_aniso_U_23
_atom_site_aniso_U_13
_atom_site_aniso_U_12
Au1 0.0738(17) 0.0551(15) 0.0745(17) 0.0039(13) 0.0030(14) 0.0341(14)
Au2 0.0552(15) 0.0592(16) 0.0880(19) -0.0084(14) -0.0046(14) 0.0279(13)
Au3 0.0495(16) 0.0804(18) 0.108(2) 0.0026(16) 0.0048(14) 0.0304(14)
Au4 0.0777(19) 0.087(2) 0.131(2) 0.0080(17) -0.0014(17) 0.0403(16)
Au5 0.094(2) 0.0897(19) 0.111(2) 0.0044(17) 0.0079(17) 0.0540(17)
Au6 0.116(2) 0.0806(19) 0.099(2) 0.0164(16) 0.0072(17) 0.0615(18)
Au7 0.0740(17) 0.0769(18) 0.0816(19) 0.0101(15) -0.0014(14) 0.0372(15)
Au8 0.0719(17) 0.0596(16) 0.0754(18) 0.0070(13) 0.0073(14) 0.0389(14)
Au9 0.0906(19) 0.0545(16) 0.0921(19) -0.0007(14) 0.0182(15) 0.0372(15)
Au10 0.0767(18) 0.0883(19) 0.107(2) -0.0052(16) -0.0134(16) 0.0536(16)

loop_
_atom_type_symbol
_atom_type_description
_atom_type_scat_dispersion_real
_atom_type_scat_dispersion_imag
_atom_type_scat_source
C C 0.0033 0.0016 'International Tables Vol C Tables 4.2.6.8 and 6.1.1.4'
H H 0.0000 0.0000 'International Tables Vol C Tables 4.2.6.8 and 6.1.1.4'
N N 0.0061 0.0033 'International Tables Vol C Tables 4.2.6.8 and 6.1.1.4'
P P 0.1023 0.0942 'International Tables Vol C Tables 4.2.6.8 and 6.1.1.4'
Au Au -2.0133 8.8022 'International Tables Vol C Tables 4.2.6.8 and 6.1.1.4'

loop_
_geom_angle_atom_site_label_1
_geom_angle_atom_site_label_2
_geom_angle_atom_site_label_3
_geom_angle
N1 Au1 P1 176.2(9)
N2 Au2 P2 172.4(9)
N3 Au3 P3 178.4(12)
N4 Au4 P4 177.1(11)
N5 Au5 P5 176.7(14)
N6 Au6 P6 174.8(11)
N7 Au7 P7 174.3(12)
N8 Au8 P8 176.9(8)
N9 Au9 P9 178.6(10)
N12 Au10 P10 175.8(11)
C1A1 P1 C1B1 105.4(16)
C1A1 P1 C1A 106.6(16)
C1B1 P1 C1A 108.0(16)
C1A1 P1 Au1 114.1(12)
C1B1 P1 Au1 107.8(13)
C1A P1 Au1 114.4(12)
C2A1 P2 C1B 105.2(15)
C2A1 P2 C2B1 106.5(15)
C1B P2 C2B1 107.6(16)
C2A1 P2 Au2 110.9(11)
C1B P2 Au2 118.3(12)
C2B1 P2 Au2 107.8(12)
C3A1 P3 C1C 110(2)
C3A1 P3 C3B1 104.7(19)
C1C P3 C3B1 109.3(18)
C3A1 P3 Au3 108.0(17)
C1C P3 Au3 116.5(16)
C3B1 P3 Au3 107.5(13)
C1D P4 C4A1 107.3(16)
C1D P4 C4B1 103.4(19)
C4A1 P4 C4B1 98(2)
C1D P4 Au4 121.7(13)
C4A1 P4 Au4 111.4(12)
C4B1 P4 Au4 111.8(17)
C5B1 P5 C1E 105.2(19)
C5B1 P5 C5A1 108(2)
C1E P5 C5A1 105.5(19)
C5B1 P5 Au5 109.2(18)
C1E P5 Au5 119.7(15)
C5A1 P5 Au5 108.3(15)
C6B1 P6 C6A1 109(3)
C6B1 P6 C1F 110.8(18)
C6A1 P6 C1F 105(4)
C6B1 P6 Au6 108.2(15)
C6A1 P6 Au6 109(3)
C1F P6 Au6 113.8(14)
C7B1 P7 C1G 112.5(17)
C7B1 P7 C7A1 104(2)
C1G P7 C7A1 102(2)
C7B1 P7 Au7 106.8(14)
C1G P7 Au7 116.7(13)
C7A1 P7 Au7 114.2(19)
C1H P8 C8B1 107.0(15)
C1H P8 C8A1 103.1(15)
C8B1 P8 C8A1 105.0(15)
C1H P8 Au8 120.4(12)
C8B1 P8 Au8 108.8(12)
C8A1 P8 Au8 111.4(12)
C9A1 P9 C9B1 99(2)
C9A1 P9 C1I 111.1(19)
C9B1 P9 C1I 105.2(17)
C9A1 P9 Au9 107.7(19)
C9B1 P9 Au9 113.7(13)
C1I P9 Au9 118.4(14)
C0B1 P10 C1J 108.4(17)
C0B1 P10 C0A1 108.1(19)
C1J P10 C0A1 105.2(16)
C0B1 P10 Au10 108.7(15)
C1J P10 Au10 118.8(12)
C0A1 P10 Au10 107.2(14)
C1A2 C1A1 C1A6 120.0
C1A2 C1A1 P1 120(2)
C1A6 C1A1 P1 120(2)
C1A3 C1A2 C1A1 120.0
C1A2 C1A3 C1A4 120.0
C1A5 C1A4 C1A3 120.0
C1A4 C1A5 C1A6 120.0
C1A5 C1A6 C1A1 120.0
C1B2 C1B1 C1B6 120.0
C1B2 C1B1 P1 123(2)
C1B6 C1B1 P1 117(2)
C1B3 C1B2 C1B1 120.0
C1B2 C1B3 C1B4 120.0
C1B5 C1B4 C1B3 120.0
C1B4 C1B5 C1B6 120.0
C1B5 C1B6 C1B1 120.0
C2A2 C2A1 C2A6 120.0
C2A2 C2A1 P2 115.8(19)
C2A6 C2A1 P2 124.2(19)
C2A3 C2A2 C2A1 120.0
C2A4 C2A3 C2A2 120.0
C2A3 C2A4 C2A5 120.0
C2A4 C2A5 C2A6 120.0
C2A5 C2A6 C2A1 120.0
C2B2 C2B1 C2B6 120.0
C2B2 C2B1 P2 123(2)
C2B6 C2B1 P2 117(2)
C2B3 C2B2 C2B1 120.0
C2B4 C2B3 C2B2 120.0
C2B3 C2B4 C2B5 120.0
C2B4 C2B5 C2B6 120.0
C2B5 C2B6 C2B1 120.0
C2A C1A C10A 118(2)
C2A C1A P1 114(2)
C10A C1A P1 127(2)
C1A C2A C3A 123(3)
C4A C3A C2A 118(3)
C3A C4A C9A 121(2)
C3A C4A C5A 119(3)
C9A C4A C5A 120(2)
C6A C5A C4A 120(3)
C5A C6A C7A 119(3)
C8A C7A C6A 120(3)
C9A C8A C7A 121(3)
C8A C9A C4A 119(2)
C8A C9A C10A 121(3)
C4A C9A C10A 119(2)
C1A C10A C9A 121(2)
C1A C10A C10B 116(3)
C9A C10A C10B 122(3)
C2B C1B C10B 121(2)
C2B C1B P2 117(2)
C10B C1B P2 122(2)
C1B C2B C3B 118(2)
C4B C3B C2B 123(3)
C3B C4B C9B 117(2)
C3B C4B C5B 120(3)
C9B C4B C5B 122(2)
C6B C5B C4B 118(3)
C7B C6B C5B 121(3)
C8B C7B C6B 119(3)
C7B C8B C9B 122(3)
C4B C9B C8B 118(2)
C4B C9B C10B 121(2)
C8B C9B C10B 121(3)
C1B C10B C9B 118(2)
C1B C10B C10A 120(3)
C9B C10B C10A 121(3)
C3A2 C3A1 C3A6 116(3)
C3A2 C3A1 P3 122(3)
C3A6 C3A1 P3 123(3)
C3A3 C3A2 C3A1 125(3)
C3A2 C3A3 C3A4 116(3)
C3A3 C3A4 C3A5 124(3)
C3A6 C3A5 C3A4 116(3)
C3A5 C3A6 C3A1 124(3)
C3B2 C3B1 C3B6 120.0
C3B2 C3B1 P3 118(2)
C3B6 C3B1 P3 122(2)
C3B1 C3B2 C3B3 120.0
C3B2 C3B3 C3B4 120.0
C3B3 C3B4 C3B5 120.0
C3B6 C3B5 C3B4 120.0
C3B5 C3B6 C3B1 120.0
C4A2 C4A1 C4A6 120.0
C4A2 C4A1 P4 120.3(14)
C4A6 C4A1 P4 119.4(14)
C4A1 C4A2 C4A3 120.0
C4A4 C4A3 C4A2 120.0
C4A5 C4A4 C4A3 120.0
C4A4 C4A5 C4A6 120.0
C4A5 C4A6 C4A1 120.0
C4B2 C4B1 C4B6 120.0
C4B2 C4B1 P4 114(3)
C4B6 C4B1 P4 126(3)
C4B1 C4B2 C4B3 120.0
C4B4 C4B3 C4B2 120.0
C4B5 C4B4 C4B3 120.0
C4B4 C4B5 C4B6 120.0
C4B5 C4B6 C4B1 120.0
C2C C1C C10C 121(3)
C2C C1C P3 119(3)
C10C C1C P3 120(3)
C1C C2C C3C 120(3)
C2C C3C C4C 119(3)
C5C C4C C9C 119(3)
C5C C4C C3C 120(4)
C9C C4C C3C 121(3)
C6C C5C C4C 121(3)
C5C C6C C7C 119(3)
C8C C7C C6C 122(3)
C9C C8C C7C 118(3)
C10C C9C C8C 119(4)
C10C C9C C4C 120(3)
C8C C9C C4C 121(3)
C9C C10C C1C 119(3)
C9C C10C C10D 113(3)
C1C C10C C10D 128(3)
C2D C1D C10D 119(2)
C2D C1D P4 119(2)
C10D C1D P4 122(3)
C1D C2D C3D 121(3)
C4D C3D C2D 119(3)
C3D C4D C5D 119(3)
C3D C4D C9D 123(3)
C5D C4D C9D 118(3)
C6D C5D C4D 122(3)
C5D C6D C7D 120(3)
C6D C7D C8D 121(3)
C7D C8D C9D 118(3)
C4D C9D C8D 122(3)
C4D C9D C10D 118(2)
C8D C9D C10D 120(3)
C1D C10D C9D 120(2)
C1D C10D C10C 119(3)
C9D C10D C10C 121(3)
C5A2 C5A1 C5A6 121(3)
C5A2 C5A1 P5 121(3)
C5A6 C5A1 P5 118(3)
C5A1 C5A2 C5A3 118(3)
C5A2 C5A3 C5A4 122(3)
C5A5 C5A4 C5A3 119(3)
C5A6 C5A5 C5A4 120(3)
C5A5 C5A6 C5A1 120(3)
C5B2 C5B1 C5B6 120.0
C5B2 C5B1 P5 128(3)
C5B6 C5B1 P5 112(3)
C5B1 C5B2 C5B3 120.0
C5B2 C5B3 C5B4 120.0
C5B3 C5B4 C5B5 120.0
C5B6 C5B5 C5B4 120.0
C5B5 C5B6 C5B1 120.0
C6A6 C6A1 C6A2 120(3)
C6A6 C6A1 P6 124(9)
C6A2 C6A1 P6 115(9)
C6A3 C6A2 C6A1 121(3)
C6A2 C6A3 C6A4 119(3)
C6A3 C6A4 C6A5 121(3)
C6A6 C6A5 C6A4 119(3)
C6A5 C6A6 C6A1 120(3)
C6B2 C6B1 C6B6 120.0
C6B2 C6B1 P6 123(3)
C6B6 C6B1 P6 116(3)
C6B1 C6B2 C6B3 120.0
C6B2 C6B3 C6B4 120.0
C6B5 C6B4 C6B3 120.0
C6B4 C6B5 C6B6 120.0
C6B5 C6B6 C6B1 120.0
C2E C1E C10E 122(2)
C2E C1E P5 118(3)
C10E C1E P5 120(3)
C1E C2E C3E 119(3)
C2E C3E C4E 122(3)
C3E C4E C9E 119(3)
C3E C4E C5E 122(4)
C9E C4E C5E 119(3)
C6E C5E C4E 120(3)
C7E C6E C5E 121(3)
C6E C7E C8E 118(3)
C7E C8E C9E 123(3)
C10E C9E C8E 123(4)
C10E C9E C4E 119(3)
C8E C9E C4E 118(3)
C9E C10E C1E 120(3)
C9E C10E C10F 113(3)
C1E C10E C10F 127(3)
C2F C1F C10F 122(2)
C2F C1F P6 117(2)
C10F C1F P6 120(3)
C3F C2F C1F 117(3)
C2F C3F C4F 123(3)
C9F C4F C3F 119(3)
C9F C4F C5F 119(3)
C3F C4F C5F 122(3)
C4F C5F C6F 119(3)
C7F C6F C5F 122(3)
C6F C7F C8F 118(3)
C7F C8F C9F 120(3)
C4F C9F C10F 121(3)
C4F C9F C8F 120(3)
C10F C9F C8F 119(3)
C9F C10F C1F 118(2)
C9F C10F C10E 114(3)
C1F C10F C10E 129(3)
C7A2 C7A1 C7A6 119(3)
C7A2 C7A1 P7 118(4)
C7A6 C7A1 P7 123(4)
C7A1 C7A2 C7A3 121(3)
C7A4 C7A3 C7A2 118(3)
C7A5 C7A4 C7A3 121(3)
C7A4 C7A5 C7A6 120(3)
C7A5 C7A6 C7A1 121(3)
C7B2 C7B1 C7B6 120.0
C7B2 C7B1 P7 116(3)
C7B6 C7B1 P7 123(3)
C7B1 C7B2 C7B3 120.0
C7B4 C7B3 C7B2 120.0
C7B5 C7B4 C7B3 120.0
C7B4 C7B5 C7B6 120.0
C7B5 C7B6 C7B1 120.0
C8A2 C8A1 C8A6 120.0
C8A2 C8A1 P8 121(2)
C8A6 C8A1 P8 119(2)
C8A3 C8A2 C8A1 120.0
C8A4 C8A3 C8A2 120.0
C8A3 C8A4 C8A5 120.0
C8A4 C8A5 C8A6 120.0
C8A5 C8A6 C8A1 120.0
C8B2 C8B1 C8B6 120.0
C8B2 C8B1 P8 119(2)
C8B6 C8B1 P8 121(2)
C8B1 C8B2 C8B3 120.0
C8B2 C8B3 C8B4 120.0
C8B5 C8B4 C8B3 120.0
C8B4 C8B5 C8B6 120.0
C8B5 C8B6 C8B1 120.0
C2G C1G C10G 118(2)
C2G C1G P7 118(3)
C10G C1G P7 124(3)
C1G C2G C3G 122(3)
C4G C3G C2G 119(3)
C3G C4G C9G 120(3)
C3G C4G C5G 120(3)
C9G C4G C5G 120(3)
C6G C5G C4G 119(3)
C7G C6G C5G 121(3)
C6G C7G C8G 119(3)
C9G C8G C7G 121(3)
C10G C9G C8G 121(3)
C10G C9G C4G 120(2)
C8G C9G C4G 119(2)
C9G C10G C1G 121(2)
C9G C10G C10H 111(3)
C1G C10G C10H 124(3)
C2H C1H C10H 119(2)
C2H C1H P8 121(2)
C10H C1H P8 120(2)
C1H C2H C3H 123(3)
C2H C3H C4H 117(3)
C5H C4H C9H 116(3)
C5H C4H C3H 121(4)
C9H C4H C3H 122(3)
C4H C5H C6H 123(3)
C7H C6H C5H 119(3)
C6H C7H C8H 122(3)
C7H C8H C9H 117(3)
C10H C9H C8H 120(4)
C10H C9H C4H 117(3)
C8H C9H C4H 123(3)
C1H C10H C9H 122(3)
C1H C10H C10G 133(3)
C9H C10H C10G 104(3)
C9A6 C9A1 C9A2 122(3)
C9A6 C9A1 P9 114(4)
C9A2 C9A1 P9 124(4)
C9A1 C9A2 C9A3 119(3)
C9A4 C9A3 C9A2 119(3)
C9A5 C9A4 C9A3 122(3)
C9A4 C9A5 C9A6 119(3)
C9A5 C9A6 C9A1 119(3)
C9B2 C9B1 C9B6 120.0
C9B2 C9B1 P9 121(2)
C9B6 C9B1 P9 117(2)
C9B3 C9B2 C9B1 120.0
C9B2 C9B3 C9B4 120.0
C9B5 C9B4 C9B3 120.0
C9B4 C9B5 C9B6 120.0
C9B5 C9B6 C9B1 120.0
C0A2 C0A1 C0A6 120.0
C0A2 C0A1 P10 120(2)
C0A6 C0A1 P10 120(2)
C0A1 C0A2 C0A3 120.0
C0A2 C0A3 C0A4 120.0
C0A5 C0A4 C0A3 120.0
C0A4 C0A5 C0A6 120.0
C0A5 C0A6 C0A1 120.0
C0B2 C0B1 C0B6 120.0
C0B2 C0B1 P10 121(3)
C0B6 C0B1 P10 119(3)
C0B1 C0B2 C0B3 120.0
C0B2 C0B3 C0B4 120.0
C0B5 C0B4 C0B3 120.0
C0B4 C0B5 C0B6 120.0
C0B5 C0B6 C0B1 120.0
C2I C1I C10I 119(2)
C2I C1I P9 112(2)
C10I C1I P9 129(3)
C1I C2I C3I 121(3)
C2I C3I C4I 121(3)
C3I C4I C9I 119(3)
C3I C4I C5I 122(3)
C9I C4I C5I 119(3)
C6I C5I C4I 120(3)
C5I C6I C7I 119(3)
C8I C7I C6I 121(3)
C7I C8I C9I 120(3)
C8I C9I C10I 120(3)
C8I C9I C4I 120(3)
C10I C9I C4I 120(2)
C9I C10I C1I 121(2)
C9I C10I C10J 117(3)
C1I C10I C10J 121(3)
C2J C1J C10J 119(2)
C2J C1J P10 117(2)
C10J C1J P10 123(2)
C1J C2J C3J 122(2)
C2J C3J C4J 118(3)
C5J C4J C3J 121(3)
C5J C4J C9J 118(3)
C3J C4J C9J 121(3)
C6J C5J C4J 122(3)
C7J C6J C5J 119(3)
C6J C7J C8J 121(3)
C9J C8J C7J 119(3)
C10J C9J C8J 119(3)
C10J C9J C4J 120(3)
C8J C9J C4J 121(3)
C9J C10J C1J 120(2)
C9J C10J C10I 119(3)
C1J C10J C10I 119(3)
C1L1 N1 C1L5 119(2)
C1L1 N1 Au1 119(2)
C1L5 N1 Au1 121(2)
C1L2 C1L1 N1 121(2)
C1L1 C1L2 C1L3 119(3)
C1L4 C1L3 C1L2 122(3)
C1L4 C1L3 C1L6 119(3)
C1L2 C1L3 C1L6 119(3)
C1L3 C1L4 C1L5 118(3)
N1 C1L5 C1L4 122(3)
C0L6 C1L6 C1L3 130(4)
C2L1 N2 C2L5 120(3)
C2L1 N2 Au2 118(2)
C2L5 N2 Au2 121(2)
N2 C2L1 C2L2 120(2)
C2L3 C2L2 C2L1 120(3)
C2L2 C2L3 C2L4 120(3)
C2L2 C2L3 C2L6 115(4)
C2L4 C2L3 C2L6 125(4)
C2L5 C2L4 C2L3 119(3)
N2 C2L5 C2L4 121(3)
C3L6 C2L6 C2L3 132(4)
C3L1 N3 C3L5 120(3)
C3L1 N3 Au3 117(3)
C3L5 N3 Au3 123(3)
N3 C3L1 C3L2 120(3)
C3L3 C3L2 C3L1 120(3)
C3L2 C3L3 C3L4 120(3)
C3L2 C3L3 C3L6 127(4)
C3L4 C3L3 C3L6 114(4)
C3L5 C3L4 C3L3 120(3)
C3L4 C3L5 N3 119(3)
C2L6 C3L6 C3L3 122(4)
C4L5 N4 C4L1 119(3)
C4L5 N4 Au4 121(3)
C4L1 N4 Au4 120(3)
C4L2 C4L1 N4 122(3)
C4L1 C4L2 C4L3 119(3)
C4L4 C4L3 C4L2 119(3)
C4L4 C4L3 C4L6 122(3)
C4L2 C4L3 C4L6 118(3)
C4L3 C4L4 C4L5 121(3)
N4 C4L5 C4L4 120(3)
C5L6 C4L6 C4L3 128(3)
C5L5 N5 C5L1 119(3)
C5L5 N5 Au5 124(3)
C5L1 N5 Au5 116(3)
N5 C5L1 C5L2 122(3)
C5L3 C5L2 C5L1 119(3)
C5L2 C5L3 C5L4 119(3)
C5L2 C5L3 C5L6 117(4)
C5L4 C5L3 C5L6 124(4)
C5L5 C5L4 C5L3 121(3)
N5 C5L5 C5L4 120(3)
C4L6 C5L6 C5L3 123(4)
C6L1 N6 C6L5 120(3)
C6L1 N6 Au6 117(3)
C6L5 N6 Au6 123(3)
N6 C6L1 C6L2 120(3)
C6L3 C6L2 C6L1 119(3)
C6L2 C6L3 C6L4 121(3)
C6L2 C6L3 C6L6 117(4)
C6L4 C6L3 C6L6 122(4)
C6L5 C6L4 C6L3 119(3)
C6L4 C6L5 N6 120(3)
C7L6 C6L6 C6L3 127(4)
C7L1 N7 C7L5 119(3)
C7L1 N7 Au7 122(3)
C7L5 N7 Au7 119(3)
N7 C7L1 C7L2 121(3)
C7L3 C7L2 C7L1 119(3)
C7L2 C7L3 C7L4 120(3)
C7L2 C7L3 C7L6 125(4)
C7L4 C7L3 C7L6 115(4)
C7L5 C7L4 C7L3 119(3)
N7 C7L5 C7L4 121(3)
C6L6 C7L6 C7L3 117(4)
C8L5 N8 C8L1 121(2)
C8L5 N8 Au8 120(2)
C8L1 N8 Au8 119(2)
N8 C8L1 C8L2 120(2)
C8L3 C8L2 C8L1 120(3)
C8L2 C8L3 C8L4 117(2)
C8L2 C8L3 C8L6 118(3)
C8L4 C8L3 C8L6 123(3)
C8L5 C8L4 C8L3 122(2)
N8 C8L5 C8L4 118(2)
C9L6 C8L6 C8L3 126(4)
C9L5 N9 C9L1 118(3)
C9L5 N9 Au9 126(3)
C9L1 N9 Au9 116(3)
N9 C9L1 C9L2 120(3)
C9L3 C9L2 C9L1 120(3)
C9L4 C9L3 C9L2 119(3)
C9L4 C9L3 C9L6 117(4)
C9L2 C9L3 C9L6 124(4)
C9L3 C9L4 C9L5 120(3)
N9 C9L5 C9L4 122(3)
C8L6 C9L6 C9L3 126(4)
C0L5 N10 C0L1 121(3)
N10 C0L1 C0L2 120(3)
C0L3 C0L2 C0L1 121(3)
C0L2 C0L3 C0L4 118(3)
C0L2 C0L3 C0L6 124(4)
C0L4 C0L3 C0L6 118(4)
C0L5 C0L4 C0L3 121(3)
N10 C0L5 C0L4 118(3)
C1L6 C0L6 C0L3 128(4)
C1S5 N12 C1S1 121(3)
C1S5 N12 Au10 127(3)
C1S1 N12 Au10 112(3)
C1S2 C1S1 N12 120(3)
C1S3 C1S2 C1S1 119(3)
C1S2 C1S3 C1S4 120(3)
C1S2 C1S3 C1S6 116(4)
C1S4 C1S3 C1S6 124(4)
C1S5 C1S4 C1S3 121(3)
N12 C1S5 C1S4 118(3)
N11 C1R5 C1R4 117(3)
C1R5 C1R4 C1R3 122(3)
C1R2 C1R3 C1R4 117(3)
C1R2 C1R3 C1R6 131(5)
C1R4 C1R3 C1R6 112(5)
C1R3 C1R2 C1R1 123(3)
N11 C1R1 C1R2 117(3)
C1R5 N11 C1R1 124(3)
C1S6 C1R6 C1R3 117(4)
C1R6 C1S6 C1S3 119(5)

loop_
_geom_bond_atom_site_label_1
_geom_bond_atom_site_label_2
_geom_bond_distance
Au1 N1 2.07(3)
Au1 P1 2.218(14)
Au2 N2 2.09(3)
Au2 P2 2.234(12)
Au3 N3 2.11(3)
Au3 P3 2.272(14)
Au4 N4 2.12(3)
Au4 P4 2.172(16)
Au5 N5 2.01(3)
Au5 P5 2.250(17)
Au6 N6 2.12(3)
Au6 P6 2.277(16)
Au7 N7 2.07(3)
Au7 P7 2.220(14)
Au8 N8 2.05(2)
Au8 P8 2.236(13)
Au9 N9 2.04(3)
Au9 P9 2.219(16)
Au10 N12 2.07(3)
Au10 P10 2.239(14)
P1 C1A1 1.79(2)
P1 C1B1 1.82(2)
P1 C1A 1.83(3)
P2 C2A1 1.81(2)
P2 C1B 1.82(3)
P2 C2B1 1.86(2)
P3 C3A1 1.76(3)
P3 C1C 1.81(3)
P3 C3B1 1.81(2)
P4 C1D 1.78(3)
P4 C4A1 1.807(12)
P4 C4B1 1.87(3)
P5 C5B1 1.75(3)
P5 C1E 1.78(3)
P5 C5A1 1.81(3)
P6 C6B1 1.74(2)
P6 C6A1 1.81(4)
P6 C1F 1.84(3)
P7 C7B1 1.76(2)
P7 C1G 1.81(3)
P7 C7A1 1.87(3)
P8 C1H 1.77(3)
P8 C8B1 1.81(2)
P8 C8A1 1.82(2)
P9 C9A1 1.81(3)
P9 C9B1 1.82(2)
P9 C1I 1.83(3)
P10 C0B1 1.81(2)
P10 C1J 1.82(3)
P10 C0A1 1.82(2)
C1A1 C1A2 1.3900
C1A1 C1A6 1.3900
C1A2 C1A3 1.3900
C1A3 C1A4 1.3900
C1A4 C1A5 1.3900
C1A5 C1A6 1.3900
C1B1 C1B2 1.3900
C1B1 C1B6 1.3900
C1B2 C1B3 1.3900
C1B3 C1B4 1.3900
C1B4 C1B5 1.3900
C1B5 C1B6 1.3900
C2A1 C2A2 1.3900
C2A1 C2A6 1.3900
C2A2 C2A3 1.3900
C2A3 C2A4 1.3900
C2A4 C2A5 1.3900
C2A5 C2A6 1.3900
C2B1 C2B2 1.3900
C2B1 C2B6 1.3900
C2B2 C2B3 1.3900
C2B3 C2B4 1.3900
C2B4 C2B5 1.3900
C2B5 C2B6 1.3900
C1A C2A 1.39(2)
C1A C10A 1.39(2)
C2A C3A 1.39(2)
C3A C4A 1.39(2)
C4A C9A 1.39(2)
C4A C5A 1.39(2)
C5A C6A 1.38(2)
C6A C7A 1.40(2)
C7A C8A 1.39(2)
C8A C9A 1.38(2)
C9A C10A 1.40(2)
C10A C10B 1.51(2)
C1B C2B 1.37(2)
C1B C10B 1.39(2)
C2B C3B 1.37(2)
C3B C4B 1.37(2)
C4B C9B 1.39(2)
C4B C5B 1.40(2)
C5B C6B 1.39(2)
C6B C7B 1.39(2)
C7B C8B 1.38(2)
C8B C9B 1.39(2)
C9B C10B 1.40(2)
C3A1 C3A2 1.39(2)
C3A1 C3A6 1.40(2)
C3A2 C3A3 1.37(2)
C3A3 C3A4 1.40(2)
C3A4 C3A5 1.41(2)
C3A5 C3A6 1.39(2)
C3B1 C3B2 1.3900
C3B1 C3B6 1.3900
C3B2 C3B3 1.3900
C3B3 C3B4 1.3900
C3B4 C3B5 1.3900
C3B5 C3B6 1.3900
C4A1 C4A2 1.3900
C4A1 C4A6 1.3900
C4A2 C4A3 1.3900
C4A3 C4A4 1.3900
C4A4 C4A5 1.3900
C4A5 C4A6 1.3900
C4B1 C4B2 1.3900
C4B1 C4B6 1.3900
C4B2 C4B3 1.3900
C4B3 C4B4 1.3900
C4B4 C4B5 1.3900
C4B5 C4B6 1.3900
C1C C2C 1.39(2)
C1C C10C 1.40(2)
C2C C3C 1.39(2)
C3C C4C 1.40(2)
C4C C5C 1.40(2)
C4C C9C 1.40(2)
C5C C6C 1.38(2)
C6C C7C 1.40(2)
C7C C8C 1.39(2)
C8C C9C 1.39(2)
C9C C10C 1.39(2)
C10C C10D 1.52(2)
C1D C2D 1.40(2)
C1D C10D 1.40(2)
C2D C3D 1.40(2)
C3D C4D 1.36(2)
C4D C5D 1.38(2)
C4D C9D 1.39(2)
C5D C6D 1.37(2)
C6D C7D 1.38(2)
C7D C8D 1.40(2)
C8D C9D 1.40(2)
C9D C10D 1.41(2)
C5A1 C5A2 1.38(2)
C5A1 C5A6 1.40(2)
C5A2 C5A3 1.40(2)
C5A3 C5A4 1.40(2)
C5A4 C5A5 1.38(2)
C5A5 C5A6 1.38(2)
C5B1 C5B2 1.3900
C5B1 C5B6 1.3900
C5B2 C5B3 1.3900
C5B3 C5B4 1.3900
C5B4 C5B5 1.3900
C5B5 C5B6 1.3900
C6A1 C6A6 1.40(2)
C6A1 C6A2 1.40(2)
C6A2 C6A3 1.39(2)
C6A3 C6A4 1.39(2)
C6A4 C6A5 1.41(2)
C6A5 C6A6 1.39(2)
C6B1 C6B2 1.3900
C6B1 C6B6 1.3900
C6B2 C6B3 1.3900
C6B3 C6B4 1.3900
C6B4 C6B5 1.3900
C6B5 C6B6 1.3900
C1E C2E 1.37(2)
C1E C10E 1.39(2)
C2E C3E 1.37(2)
C3E C4E 1.39(2)
C4E C9E 1.41(2)
C4E C5E 1.41(2)
C5E C6E 1.38(2)
C6E C7E 1.37(2)
C7E C8E 1.39(2)
C8E C9E 1.40(2)
C9E C10E 1.39(2)
C10E C10F 1.51(2)
C1F C2F 1.41(2)
C1F C10F 1.41(2)
C2F C3F 1.36(2)
C3F C4F 1.39(2)
C4F C9F 1.39(2)
C4F C5F 1.40(2)
C5F C6F 1.40(2)
C6F C7F 1.39(2)
C7F C8F 1.39(2)
C8F C9F 1.41(2)
C9F C10F 1.41(2)
C7A1 C7A2 1.40(2)
C7A1 C7A6 1.41(2)
C7A2 C7A3 1.41(2)
C7A3 C7A4 1.39(2)
C7A4 C7A5 1.38(2)
C7A5 C7A6 1.39(2)
C7B1 C7B2 1.3900
C7B1 C7B6 1.3900
C7B2 C7B3 1.3900
C7B3 C7B4 1.3900
C7B4 C7B5 1.3900
C7B5 C7B6 1.3900
C8A1 C8A2 1.3900
C8A1 C8A6 1.3900
C8A2 C8A3 1.3900
C8A3 C8A4 1.3900
C8A4 C8A5 1.3900
C8A5 C8A6 1.3900
C8B1 C8B2 1.3900
C8B1 C8B6 1.3900
C8B2 C8B3 1.3900
C8B3 C8B4 1.3900
C8B4 C8B5 1.3900
C8B5 C8B6 1.3900
C1G C2G 1.38(2)
C1G C10G 1.40(2)
C2G C3G 1.41(2)
C3G C4G 1.38(2)
C4G C9G 1.40(2)
C4G C5G 1.41(2)
C5G C6G 1.39(2)
C6G C7G 1.39(2)
C7G C8G 1.40(2)
C8G C9G 1.40(2)
C9G C10G 1.38(2)
C10G C10H 1.49(2)
C1H C2H 1.37(2)
C1H C10H 1.39(2)
C2H C3H 1.40(2)
C3H C4H 1.42(2)
C4H C5H 1.39(2)
C4H C9H 1.41(2)
C5H C6H 1.39(2)
C6H C7H 1.37(2)
C7H C8H 1.39(2)
C8H C9H 1.40(2)
C9H C10H 1.39(2)
C9A1 C9A6 1.39(2)
C9A1 C9A2 1.39(2)
C9A2 C9A3 1.39(2)
C9A3 C9A4 1.39(2)
C9A4 C9A5 1.38(2)
C9A5 C9A6 1.38(2)
C9B1 C9B2 1.3900
C9B1 C9B6 1.3900
C9B2 C9B3 1.3900
C9B3 C9B4 1.3900
C9B4 C9B5 1.3900
C9B5 C9B6 1.3900
C0A1 C0A2 1.3900
C0A1 C0A6 1.3900
C0A2 C0A3 1.3900
C0A3 C0A4 1.3900
C0A4 C0A5 1.3900
C0A5 C0A6 1.3900
C0B1 C0B2 1.3900
C0B1 C0B6 1.3900
C0B2 C0B3 1.3900
C0B3 C0B4 1.3900
C0B4 C0B5 1.3900
C0B5 C0B6 1.3900
C1I C2I 1.39(2)
C1I C10I 1.39(2)
C2I C3I 1.39(2)
C3I C4I 1.41(2)
C4I C9I 1.42(2)
C4I C5I 1.43(2)
C5I C6I 1.38(2)
C6I C7I 1.40(2)
C7I C8I 1.39(2)
C8I C9I 1.39(2)
C9I C10I 1.39(2)
C10I C10J 1.49(2)
C1J C2J 1.39(2)
C1J C10J 1.40(2)
C2J C3J 1.39(2)
C3J C4J 1.40(2)
C4J C5J 1.40(2)
C4J C9J 1.41(2)
C5J C6J 1.40(2)
C6J C7J 1.39(2)
C7J C8J 1.40(2)
C8J C9J 1.39(2)
C9J C10J 1.38(2)
N1 C1L1 1.384(16)
N1 C1L5 1.388(16)
C1L1 C1L2 1.38(2)
C1L2 C1L3 1.39(2)
C1L3 C1L4 1.38(2)
C1L3 C1L6 1.47(2)
C1L4 C1L5 1.39(2)
C1L6 C0L6 1.33(2)
N2 C2L1 1.378(16)
N2 C2L5 1.380(16)
C2L1 C2L2 1.39(2)
C2L2 C2L3 1.39(2)
C2L3 C2L4 1.40(2)
C2L3 C2L6 1.46(2)
C2L4 C2L5 1.38(2)
C2L6 C3L6 1.33(2)
N3 C3L1 1.382(16)
N3 C3L5 1.390(16)
C3L1 C3L2 1.38(2)
C3L2 C3L3 1.38(2)
C3L3 C3L4 1.39(2)
C3L3 C3L6 1.47(2)
C3L4 C3L5 1.39(2)
N4 C4L5 1.379(16)
N4 C4L1 1.385(16)
C4L1 C4L2 1.38(2)
C4L2 C4L3 1.39(2)
C4L3 C4L4 1.39(2)
C4L3 C4L6 1.47(2)
C4L4 C4L5 1.39(2)
C4L6 C5L6 1.33(2)
N5 C5L5 1.377(16)
N5 C5L1 1.386(17)
C5L1 C5L2 1.40(2)
C5L2 C5L3 1.39(2)
C5L3 C5L4 1.40(2)
C5L3 C5L6 1.47(2)
C5L4 C5L5 1.40(2)
N6 C6L1 1.380(17)
N6 C6L5 1.390(17)
C6L1 C6L2 1.39(2)
C6L2 C6L3 1.38(2)
C6L3 C6L4 1.39(2)
C6L3 C6L6 1.46(2)
C6L4 C6L5 1.38(2)
C6L6 C7L6 1.32(2)
N7 C7L1 1.380(16)
N7 C7L5 1.389(17)
C7L1 C7L2 1.40(2)
C7L2 C7L3 1.38(2)
C7L3 C7L4 1.40(2)
C7L3 C7L6 1.48(2)
C7L4 C7L5 1.40(2)
N8 C8L5 1.377(15)
N8 C8L1 1.387(16)
C8L1 C8L2 1.40(2)
C8L2 C8L3 1.39(2)
C8L3 C8L4 1.41(2)
C8L3 C8L6 1.49(2)
C8L4 C8L5 1.38(2)
C8L6 C9L6 1.34(2)
N9 C9L5 1.383(16)
N9 C9L1 1.390(16)
C9L1 C9L2 1.40(2)
C9L2 C9L3 1.39(2)
C9L3 C9L4 1.38(2)
C9L3 C9L6 1.47(2)
C9L4 C9L5 1.39(2)
N10 C0L5 1.381(16)
N10 C0L1 1.382(17)
C0L1 C0L2 1.39(2)
C0L2 C0L3 1.38(2)
C0L3 C0L4 1.40(2)
C0L3 C0L6 1.48(2)
C0L4 C0L5 1.40(2)
N12 C1S5 1.382(16)
N12 C1S1 1.393(16)
C1S1 C1S2 1.39(2)
C1S2 C1S3 1.38(2)
C1S3 C1S4 1.39(2)
C1S3 C1S6 1.48(2)
C1S4 C1S5 1.39(2)
C1R5 N11 1.376(17)
C1R5 C1R4 1.40(2)
C1R4 C1R3 1.42(5)
C1R3 C1R2 1.39(2)
C1R3 C1R6 1.48(2)
C1R2 C1R1 1.39(2)
C1R1 N11 1.377(17)
C1R6 C1S6 1.35(2)
